data_7720948
loop_
_publ_author_name
'Wenger, John S.'
'Rowe, William J.'
'Mehta, Meera'

_publ_section_title
;
 Activation of N<sub>2</sub>O, CO<sub>2</sub>, and CO at a sterically
 protected phosphorus center.
;
_journal_issue 20
_journal_name_full 'Dalton transactions (Cambridge, England : 2003)'
_journal_page_first 7884
_journal_page_last 7890
_journal_paper_doi 10.1039/d6dt00986g
_journal_volume 55
_journal_year 2026
_chemical_formula_moiety 'C91 H126 K N2 O8 P'
_chemical_formula_sum 'C91 H126 K N2 O8 P'
_chemical_formula_weight 1446.00
_space_group_crystal_system monoclinic
_space_group_IT_number 14
_space_group_name_Hall '-P 2yn'
_space_group_name_H-M_alt 'P 1 21/n 1'
_atom_sites_solution_hydrogens mixed
_atom_sites_solution_primary dual
_audit_creation_date 2026-04-20
_audit_creation_method
;
Olex2 1.5
(compiled 2025.07.13 svn.rb7424aed for OlexSys, GUI svn.r7314)
;
_audit_update_record
;
2026-04-20 deposited with the CCDC.	2026-04-29 downloaded from the CCDC.
;
_cell_angle_alpha 90
_cell_angle_beta 94.020(2)
_cell_angle_gamma 90
_cell_formula_units_Z 4
_cell_length_a 14.7892(3)
_cell_length_b 21.8360(5)
_cell_length_c 27.0927(5)
_cell_measurement_reflns_used 18930
_cell_measurement_temperature 149.9(3)
_cell_measurement_theta_max 76.1400
_cell_measurement_theta_min 3.7090
_cell_volume 8727.7(3)
_computing_cell_refinement 'CrysAlisPro 1.171.43.92a (Rigaku OD, 2023)'
_computing_data_collection 'CrysAlisPro system (CCD 43.143a 64-bit (release 25-10-2024))'
_computing_data_reduction 'CrysAlisPro 1.171.43.92a (Rigaku OD, 2023)'
_computing_molecular_graphics 'Olex2 1.5 (Dolomanov et al., 2009)'
_computing_publication_material 'Olex2 1.5 (Dolomanov et al., 2009)'
_computing_structure_refinement 'SHELXL 2018/3 (Sheldrick, 2015)'
_computing_structure_solution 'SHELXT 2018/2 (Sheldrick, 2018)'
_diffrn_ambient_environment N~2~
_diffrn_ambient_temperature 149.9(3)
_diffrn_detector 'CCD plate'
_diffrn_detector_area_resol_mean 10.5035
_diffrn_detector_type Atlas
_diffrn_measured_fraction_theta_full 0.999
_diffrn_measured_fraction_theta_max 0.983
_diffrn_measurement_details
;
List of Runs (angles in degrees, time in seconds):

  # Type    Start    End  Width  t~exp~   \w     \q     \k     \f   Frames
#--------------------------------------------------------------------------
  1  \w    -18.00  26.00   1.00    8.00    --  -41.77  37.00 -90.00   44
  2  \w     -4.00  32.00   1.00    8.00    --  -41.77  19.00  60.00   36
  3  \w     -5.00  34.00   1.00    8.00    --  -41.77  19.00-150.00   39
  4  \w     -3.00  29.00   1.00    8.00    --  -41.77  19.00 120.00   32
  5  \w     31.00  63.00   1.00    8.00    --   41.77-125.00  90.00   32
  6  \w     60.00  88.00   1.00    8.00    --   41.77-125.00-150.00   28
  7  \w     34.00  80.00   1.00    8.00    --   41.77 -99.00 -30.00   46
  8  \w    100.00 136.00   1.00   32.00    --  111.00 125.00-150.00   36
  9  \w     45.00  72.00   1.00   32.00    --  111.00 -45.00 -90.00   27
 10  \w     69.00  99.00   1.00   32.00    --  111.00 -94.00-150.00   30
 11  \w     38.00  64.00   1.00   32.00    --  111.00 -94.00-150.00   26
 12  \w     40.00  66.00   1.00   32.00    --  111.00 -45.00-180.00   26
 13  \w     43.00  75.00   1.00   32.00    --  111.00-125.00-180.00   32
 14  \w     67.00 106.00   1.00   32.00    --  111.00 -94.00  60.00   39
 15  \w     40.00  66.00   1.00   32.00    --  111.00 -45.00-120.00   26
 16  \w     41.00  83.00   1.00   32.00    --  111.00 -61.00  30.00   42
 17  \w     90.00 172.00   1.00   32.00    --  111.00  45.00   0.00   82
 18  \w     66.00  91.00   1.00   32.00    --  111.00 -61.00-180.00   25
 19  \w     40.00  65.00   1.00   32.00    --  111.00 -45.00 -30.00   25
 20  \w     43.00  68.00   1.00   32.00    --  111.00 -61.00 120.00   25
 21  \w     36.00 106.00   1.00   32.00    --  111.00 -94.00-180.00   70
 22  \w     76.00 107.00   1.00   32.00    --  111.00 -94.00 120.00   31
 23  \w     87.00 178.00   1.00   32.00    --  111.00  45.00 -90.00   91
 24  \w     -2.00  23.00   1.00    8.00    --   34.00  90.00 -77.05   25
 25  \w      4.00  29.00   1.00    8.00    --   38.00  86.00 163.65   25
 26  \w      4.00  30.00   1.00    8.00    --   38.00  85.00  32.75   26
 27  \w   -115.00 -84.00   1.00    8.00    --  -41.77 -37.00  30.00   31
 28  \w    -97.00 -54.00   1.00    8.00    --  -41.77 -37.00 -60.00   43
;
_diffrn_measurement_device 'four-circle diffractometer'
_diffrn_measurement_device_type 'SuperNova, Dual, Cu at home/near, Atlas'
_diffrn_measurement_method '\w scans'
_diffrn_orient_matrix_type 'CrysAlisPro convention (1999,Acta A55,543-557)'
_diffrn_orient_matrix_UB_11 -0.0311702000
_diffrn_orient_matrix_UB_12 -0.0664214000
_diffrn_orient_matrix_UB_13 -0.0101142000
_diffrn_orient_matrix_UB_21 -0.0550868000
_diffrn_orient_matrix_UB_22 0.0210818000
_diffrn_orient_matrix_UB_23 -0.0473563000
_diffrn_orient_matrix_UB_31 0.0830800000
_diffrn_orient_matrix_UB_32 -0.0109789000
_diffrn_orient_matrix_UB_33 -0.0300773000
_diffrn_radiation_monochromator mirror
_diffrn_radiation_probe x-ray
_diffrn_radiation_type 'Cu K\a'
_diffrn_radiation_wavelength 1.54184
_diffrn_reflns_av_R_equivalents 0.0340
_diffrn_reflns_av_unetI/netI 0.0328
_diffrn_reflns_Laue_measured_fraction_full 0.999
_diffrn_reflns_Laue_measured_fraction_max 0.983
_diffrn_reflns_limit_h_max 18
_diffrn_reflns_limit_h_min -17
_diffrn_reflns_limit_k_max 27
_diffrn_reflns_limit_k_min -26
_diffrn_reflns_limit_l_max 23
_diffrn_reflns_limit_l_min -33
_diffrn_reflns_number 52306
_diffrn_reflns_point_group_measured_fraction_full 0.999
_diffrn_reflns_point_group_measured_fraction_max 0.983
_diffrn_reflns_theta_full 67.684
_diffrn_reflns_theta_max 76.280
_diffrn_reflns_theta_min 3.616
_diffrn_source 'micro-focus sealed X-ray tube'
_diffrn_source_type 'SuperNova (Cu) X-ray Source'
_exptl_absorpt_coefficient_mu 1.115
_exptl_absorpt_correction_T_max 1.00000
_exptl_absorpt_correction_T_min 0.77915
_exptl_absorpt_correction_type multi-scan
_exptl_absorpt_process_details
;
CrysAlisPro 1.171.43.92a (Rigaku Oxford Diffraction, 2023)
Empirical absorption correction using spherical harmonics,
implemented in SCALE3 ABSPACK scaling algorithm.
;
_exptl_crystal_density_diffrn 1.100
_exptl_crystal_description plate
_exptl_crystal_F_000 3136
_exptl_crystal_size_max 0.26
_exptl_crystal_size_mid 0.19
_exptl_crystal_size_min 0.06
_refine_diff_density_max 0.791
_refine_diff_density_min -0.506
_refine_diff_density_rms 0.064
_refine_ls_extinction_method none
_refine_ls_goodness_of_fit_ref 1.023
_refine_ls_hydrogen_treatment mixed
_refine_ls_matrix_type full
_refine_ls_number_parameters 1159
_refine_ls_number_reflns 17997
_refine_ls_number_restraints 758
_refine_ls_restrained_S_all 1.026
_refine_ls_R_factor_all 0.0826
_refine_ls_R_factor_gt 0.0655
_refine_ls_shift/su_max 0.001
_refine_ls_shift/su_mean 0.000
_refine_ls_structure_factor_coef Fsqd
_refine_ls_weighting_details 'w=1/[\s^2^(Fo^2^)+(0.1248P)^2^+3.9389P] where P=(Fo^2^+2Fc^2^)/3'
_refine_ls_weighting_scheme calc
_refine_ls_wR_factor_gt 0.1908
_refine_ls_wR_factor_ref 0.2083
_reflns_Friedel_coverage 0.000
_reflns_number_gt 13848
_reflns_number_total 17997
_reflns_threshold_expression 'I > 2\s(I)'
_cod_data_source_file d6dt00986g2.cif
_cod_data_source_block compound_6
_cod_depositor_comments 'Adding full bibliography for 7720946--7720950.cif.'
_cod_database_code 7720948
_shelx_shelxl_version_number 2018/3
_chemical_oxdiff_formula 'C91 H89 P1 O8 K1'
_shelx_space_group_comment
;
The symmetry employed for this shelxl refinement is uniquely defined
by the following loop, which should always be used as a source of
symmetry information in preference to the above space-group names.
They are only intended as comments.
;
_cell_oxdiff_angle_alpha 90.056(2)
_cell_oxdiff_angle_beta 94.090(3)
_cell_oxdiff_angle_gamma 89.972(2)
_cell_oxdiff_length_a 14.7876(5)
_cell_oxdiff_length_b 21.8377(6)
_cell_oxdiff_length_c 27.0958(9)
_cell_oxdiff_measurement_reflns_used 18932
_cell_oxdiff_volume 8727.7(4)
_shelx_estimated_absorpt_t_max 0.936
_shelx_estimated_absorpt_t_min 0.760
_olex2_refinement_description
;
1. Fixed Uiso
 At 1.2 times of:
  All C(H) groups, All C(H,H) groups, All C(H,H,H,H) groups
 At 1.5 times of:
  All C(H,H,H) groups
2. Restrained distances
 H1-P1
 1.22 with sigma of 0.02
 C61-C60 \\sim C61-C60A
 with sigma of 0.02
 C61-C70 \\sim C61-C70A
 with sigma of 0.02
 C61-C69 \\sim C61-C69A
 with sigma of 0.02
 C59-C60 \\sim C59-C60A
 with sigma of 0.02
 C58-C59 \\sim C58-C59A
 with sigma of 0.02
 C58-C71 \\sim C58-C71A
 with sigma of 0.02
 C58-C72 \\sim C58-C72A
 with sigma of 0.02
 C59-C60 \\sim C59A-C60
 with sigma of 0.02
 C59-C60A \\sim C59A-C60A
 with sigma of 0.02
 C51-C67 \\sim C51-C67A
 with sigma of 0.02
 C51-C68 \\sim C51-C68A
 with sigma of 0.02
 C51-C50 \\sim C51-C50A
 with sigma of 0.02
 C49-C50 \\sim C49-C50A
 with sigma of 0.02
 C48-C49 \\sim C48-C49A
 with sigma of 0.02
 C48-C65 \\sim C48-C65A
 with sigma of 0.02
 C48-C66 \\sim C48-C66A
 with sigma of 0.02
 C49-C50 \\sim C49A-C50
 with sigma of 0.02
 C49-C50A \\sim C49A-C50A
 with sigma of 0.02
 C23-C39 \\sim C23-C39A
 with sigma of 0.02
 C23-C40 \\sim C23-C40A
 with sigma of 0.02
 C23-C22 \\sim C23-C22A
 with sigma of 0.02
 C21-C22 \\sim C21-C22A
 with sigma of 0.02
 C33-C41 \\sim C33-C41A
 with sigma of 0.02
 C33-C32 \\sim C33-C32A
 with sigma of 0.02
 C33-C42 \\sim C33-C42A
 with sigma of 0.02
 C31-C32 \\sim C31-C32A
 with sigma of 0.02
 C30-C31 \\sim C30-C31A
 with sigma of 0.02
 C30-C43 \\sim C30-C43A
 with sigma of 0.02
 C30-C44 \\sim C30-C44A
 with sigma of 0.02
 C31-C32 \\sim C31A-C32
 with sigma of 0.02
 C31-C32A \\sim C31A-C32A
 with sigma of 0.02
3. Uiso/Uaniso restraints and constraints
C62 \\sim C61 \\sim C70 \\sim C70A \\sim C69 \\sim C69A \\sim C60A \\sim C60
\\sim C59A \\sim C59 \\sim C58 \\sim C71 \\sim C71A \\sim C72 \\sim C72A:
within 2A with sigma of 0.04 and sigma for terminal atoms of 0.08 within 2A
C40A \\sim C40 \\sim C23 \\sim C39 \\sim C39A \\sim C22 \\sim C22A \\sim C21
\\sim C20 \\sim C38 \\sim C37: within 2A with sigma of 0.02 and sigma for
terminal atoms of 0.04 within 2A
C34 \\sim C33 \\sim C42A \\sim C42 \\sim C41A \\sim C41 \\sim C32A \\sim C32
\\sim C31A \\sim C31 \\sim C30 \\sim C44 \\sim C44A \\sim C43 \\sim C43A \\sim
C29: within 2A with sigma of 0.02 and sigma for terminal atoms of 0.4 within 2A
4. Rigid body (RIGU) restrains
 C62, C61, C70, C70A, C69, C69A, C60A, C60, C59A, C59, C58, C71, C71A, C72, C72A
 with sigma for 1-2 distances of 0.004 and sigma for 1-3 distances of 0.004
 C40A, C40, C23, C39, C39A, C22, C22A, C21, C20, C38, C37
 with sigma for 1-2 distances of 0.002 and sigma for 1-3 distances of 0.002
 C34, C33, C42A, C42, C41A, C41, C32A, C32, C31A, C31, C30, C44, C44A, C43,
 C43A, C29
 with sigma for 1-2 distances of 0.002 and sigma for 1-3 distances of 0.002
5. Others
 Sof(C60A)=Sof(H60C)=Sof(H60D)=Sof(C70A)=Sof(H70D)=Sof(H70E)=Sof(H70F)=
 Sof(C69A)=Sof(H69D)=Sof(H69E)=Sof(H69F)=Sof(C59A)=Sof(H59C)=Sof(H59D)=
 Sof(C71A)=Sof(H71D)=Sof(H71E)=Sof(H71F)=Sof(C72A)=Sof(H72D)=Sof(H72E)=
 Sof(H72F)=1-FVAR(1)
 Sof(C59)=Sof(H59A)=Sof(H59B)=Sof(C60)=Sof(H60A)=Sof(H60B)=Sof(C71)=Sof(H71A)=
 Sof(H71B)=Sof(H71C)=Sof(C72)=Sof(H72A)=Sof(H72B)=Sof(H72C)=Sof(C70)=Sof(H70A)=
 Sof(H70B)=Sof(H70C)=Sof(C69)=Sof(H69A)=Sof(H69B)=Sof(H69C)=FVAR(1)
 Sof(C50A)=Sof(H50C)=Sof(H50D)=Sof(C68A)=Sof(H68D)=Sof(H68E)=Sof(H68F)=
 Sof(C67A)=Sof(H67D)=Sof(H67E)=Sof(H67F)=Sof(C49A)=Sof(H49C)=Sof(H49D)=
 Sof(C66A)=Sof(H66D)=Sof(H66E)=Sof(H66F)=Sof(C65A)=Sof(H65D)=Sof(H65E)=
 Sof(H65F)=1-FVAR(2)
 Sof(C67)=Sof(H67A)=Sof(H67B)=Sof(H67C)=Sof(C49)=Sof(H49A)=Sof(H49B)=Sof(C68)=
 Sof(H68A)=Sof(H68B)=Sof(H68C)=Sof(C65)=Sof(H65A)=Sof(H65B)=Sof(H65C)=Sof(C50)=
 Sof(H50A)=Sof(H50B)=Sof(C66)=Sof(H66A)=Sof(H66B)=Sof(H66C)=FVAR(2)
 Sof(H21C)=Sof(H21D)=Sof(C22A)=Sof(H22C)=Sof(H22D)=Sof(C40A)=Sof(H40D)=
 Sof(H40E)=Sof(H40F)=Sof(C39A)=Sof(H39D)=Sof(H39E)=Sof(H39F)=1-FVAR(3)
 Sof(H21A)=Sof(H21B)=Sof(C39)=Sof(H39A)=Sof(H39B)=Sof(H39C)=Sof(C40)=Sof(H40A)=
 Sof(H40B)=Sof(H40C)=Sof(C22)=Sof(H22A)=Sof(H22B)=FVAR(3)
 Sof(C32A)=Sof(H32C)=Sof(H32D)=Sof(C41A)=Sof(H41D)=Sof(H41E)=Sof(H41F)=
 Sof(C42A)=Sof(H42D)=Sof(H42E)=Sof(H42F)=Sof(C31A)=Sof(H31C)=Sof(H31D)=
 Sof(C44A)=Sof(H44D)=Sof(H44E)=Sof(H44F)=Sof(C43A)=Sof(H43D)=Sof(H43E)=
 Sof(H43F)=1-FVAR(4)
 Sof(C41)=Sof(H41A)=Sof(H41B)=Sof(H41C)=Sof(C31)=Sof(H31A)=Sof(H31B)=Sof(C43)=
 Sof(H43A)=Sof(H43B)=Sof(H43C)=Sof(C32)=Sof(H32A)=Sof(H32B)=Sof(C42)=Sof(H42A)=
 Sof(H42B)=Sof(H42C)=Sof(C44)=Sof(H44A)=Sof(H44B)=Sof(H44C)=FVAR(4)
6.a Secondary CH2 refined with riding coordinates:
 C10(H10A,H10B), C4(H4A,H4B), C77(H77A,H77B), C21(H21A,H21B), C21(H21C,H21D),
 C84(H84A,H84B), C83(H83A,H83B), C78(H78A,H78B), C90(H90A,H90B), C87(H87A,H87B),
  C88(H88A,H88B), C89(H89A,H89B), C82(H82A,H82B), C31(H31A,H31B), C81(H81A,
 H81B), C75(H75A,H75B), C74(H74B,H74A), C59(H59A,H59B), C73(H73A,H73B),
 C76(H76B,H76A), C80(H80A,H80B), C86(H86A,H86B), C32(H32A,H32B), C49(H49A,H49B),
  C60(H60A,H60B), C85(H85A,H85B), C79(H79A,H79B), C50(H50A,H50B), C22(H22A,
 H22B), C60A(H60C,H60D), C59A(H59C,H59D), C50A(H50C,H50D), C49A(H49C,H49D),
 C22A(H22C,H22D), C32A(H32C,H32D), C31A(H31C,H31D)
6.b Aromatic/amide H refined with riding coordinates:
 C7(H7), C18(H18), C46(H46), C35(H35), C28(H28), C53(H53), C56(H56), C63(H63),
 C25(H25)
6.c Idealised Me refined as rotating group:
 C14(H14A,H14B,H14C), C13(H13A,H13B,H13C), C16(H16A,H16B,H16C), C15(H15A,H15B,
 H15C), C38(H38A,H38B,H38C), C37(H37A,H37B,H37C), C41(H41A,H41B,H41C), C43(H43A,
 H43B,H43C), C67(H67A,H67B,H67C), C39(H39A,H39B,H39C), C42(H42A,H42B,H42C),
 C68(H68A,H68B,H68C), C65(H65A,H65B,H65C), C40(H40A,H40B,H40C), C66(H66A,H66B,
 H66C), C44(H44A,H44B,H44C), C71(H71A,H71B,H71C), C72(H72A,H72B,H72C), C70(H70A,
 H70B,H70C), C69(H69A,H69B,H69C), C70A(H70D,H70E,H70F), C69A(H69D,H69E,H69F),
 C71A(H71D,H71E,H71F), C72A(H72D,H72E,H72F), C68A(H68D,H68E,H68F), C67A(H67D,
 H67E,H67F), C66A(H66D,H66E,H66F), C65A(H65D,H65E,H65F), C40A(H40D,H40E,H40F),
 C39A(H39D,H39E,H39F), C41A(H41D,H41E,H41F), C42A(H42D,H42E,H42F), C44A(H44D,
 H44E,H44F), C43A(H43D,H43E,H43F)
;
_olex2_submission_special_instructions 'No special instructions were received'
_oxdiff_exptl_absorpt_empirical_details
;
Empirical correction (ABSPACK) includes:
- Absorption correction using spherical harmonics
- Frame scaling
;
_oxdiff_exptl_absorpt_empirical_full_max 1.461
_oxdiff_exptl_absorpt_empirical_full_min 0.710

loop_
_space_group_symop_operation_xyz
'x, y, z'
'-x+1/2, y+1/2, -z+1/2'
'-x, -y, -z'
'x-1/2, -y-1/2, z-1/2'

loop_
_atom_site_label
_atom_site_type_symbol
_atom_site_fract_x
_atom_site_fract_y
_atom_site_fract_z
_atom_site_U_iso_or_equiv
_atom_site_adp_type
_atom_site_occupancy
_atom_site_site_symmetry_order
_atom_site_calc_flag
_atom_site_refinement_flags_posn
_atom_site_refinement_flags_adp
_atom_site_refinement_flags_occupancy
_atom_site_disorder_assembly
_atom_site_disorder_group
K1 K 0.48443(4) 0.86626(3) 0.73735(2) 0.04481(15) Uani 1 1 d . . . . .
P1 P 0.63859(4) 0.72617(3) 0.63866(2) 0.03894(15) Uani 1 1 d D . . . .
O6 O 0.50684(14) 0.99761(10) 0.74601(9) 0.0590(5) Uani 1 1 d . . . . .
O8 O 0.66568(13) 0.84725(10) 0.72887(9) 0.0591(5) Uani 1 1 d . . . . .
O1 O 0.47611(14) 0.66893(10) 0.65088(9) 0.0594(5) Uani 1 1 d . . . . .
O4 O 0.39912(15) 0.88508(10) 0.64484(8) 0.0604(5) Uani 1 1 d . . . . .
O7 O 0.57709(17) 0.79309(12) 0.80888(8) 0.0686(6) Uani 1 1 d . . . . .
C2 C 0.63359(13) 0.65384(9) 0.55244(7) 0.0272(4) Uani 1 1 d . . . . .
C1 C 0.65905(13) 0.65673(9) 0.60349(7) 0.0268(4) Uani 1 1 d . . . . .
O3 O 0.28659(16) 0.83023(12) 0.72072(9) 0.0687(6) Uani 1 1 d . . . . .
O5 O 0.38847(17) 0.93869(13) 0.80726(9) 0.0717(7) Uani 1 1 d . . . . .
C12 C 0.69997(13) 0.60415(9) 0.62533(7) 0.0268(4) Uani 1 1 d . . . . .
C45 C 0.79388(14) 0.63614(10) 0.70999(7) 0.0313(4) Uani 1 1 d . . . . .
N1 N 0.58602(17) 0.93735(11) 0.66376(9) 0.0506(5) Uani 1 1 d . . . . .
C7 C 0.68292(15) 0.54853(10) 0.54772(8) 0.0319(4) Uani 1 1 d . . . . .
H7 H 0.689040 0.511907 0.529325 0.038 Uiso 1 1 calc R U . . .
O2 O 0.50513(15) 0.75594(12) 0.69118(11) 0.0764(8) Uani 1 1 d . . . . .
C36 C 0.49102(14) 0.71922(10) 0.52251(7) 0.0316(4) Uani 1 1 d . . . . .
C6 C 0.64514(13) 0.60015(10) 0.52539(7) 0.0286(4) Uani 1 1 d . . . . .
C8 C 0.71173(14) 0.55099(10) 0.59734(7) 0.0302(4) Uani 1 1 d . . . . .
C3 C 0.59107(14) 0.70359(10) 0.51832(7) 0.0299(4) Uani 1 1 d . . . . .
C54 C 0.77202(15) 0.63533(10) 0.75959(8) 0.0335(4) Uani 1 1 d . . . . .
C18 C 0.72123(15) 0.78448(11) 0.51682(8) 0.0336(4) Uani 1 1 d . . . . .
H18 H 0.767145 0.755094 0.525182 0.040 Uiso 1 1 calc R U . . .
C5 C 0.61314(14) 0.60568(11) 0.47092(7) 0.0320(4) Uani 1 1 d . . . . .
C55 C 0.68742(15) 0.60088(10) 0.76242(8) 0.0333(4) Uani 1 1 d . . . . .
C11 C 0.73236(14) 0.59207(10) 0.67944(7) 0.0298(4) Uani 1 1 d . . . . .
C64 C 0.65770(15) 0.58148(10) 0.71476(8) 0.0328(4) Uani 1 1 d . . . . .
C17 C 0.63158(15) 0.76746(10) 0.51578(7) 0.0313(4) Uani 1 1 d . . . . .
C27 C 0.47496(15) 0.77981(11) 0.50719(8) 0.0349(5) Uani 1 1 d . . . . .
C46 C 0.86833(15) 0.66832(11) 0.69692(8) 0.0351(5) Uani 1 1 d . . . . .
H46 H 0.883175 0.668426 0.663364 0.042 Uiso 1 1 calc R U . . .
C19 C 0.74558(15) 0.84463(11) 0.50571(8) 0.0340(4) Uani 1 1 d . . . . .
C34 C 0.33075(15) 0.70434(11) 0.52939(8) 0.0366(5) Uani 1 1 d . U . . .
C35 C 0.42020(15) 0.68324(11) 0.53538(8) 0.0344(4) Uani 1 1 d . . . . .
H35 H 0.432112 0.643488 0.548532 0.041 Uiso 1 1 calc R U . . .
C28 C 0.38665(16) 0.80060(12) 0.49889(9) 0.0390(5) Uani 1 1 d . . . . .
H28 H 0.375646 0.840896 0.486674 0.047 Uiso 1 1 calc R U . . .
C52 C 0.90314(16) 0.69860(11) 0.78252(8) 0.0387(5) Uani 1 1 d . . . . .
C47 C 0.92320(15) 0.70125(11) 0.73247(9) 0.0371(5) Uani 1 1 d . . . . .
C9 C 0.75634(16) 0.49886(10) 0.62703(8) 0.0365(5) Uani 1 1 d . . . . .
C29 C 0.31342(15) 0.76261(12) 0.50838(9) 0.0389(5) Uani 1 1 d . U . . .
C26 C 0.56336(15) 0.81022(11) 0.50382(8) 0.0346(4) Uani 1 1 d . . . . .
C53 C 0.82748(16) 0.66534(11) 0.79526(8) 0.0371(5) Uani 1 1 d . . . . .
H53 H 0.813774 0.663244 0.828957 0.045 Uiso 1 1 calc R U . . .
C10 C 0.78895(16) 0.53148(11) 0.67515(8) 0.0359(5) Uani 1 1 d . . . . .
H10A H 0.854246 0.541321 0.674823 0.043 Uiso 1 1 calc R U . . .
H10B H 0.780322 0.504581 0.703855 0.043 Uiso 1 1 calc R U . . .
C20 C 0.84659(15) 0.86018(12) 0.50909(9) 0.0403(5) Uani 1 1 d . U . . .
C56 C 0.63619(17) 0.58692(12) 0.80200(8) 0.0399(5) Uani 1 1 d . . . . .
H56 H 0.657440 0.598553 0.834561 0.048 Uiso 1 1 calc R U . . .
C63 C 0.57389(16) 0.55463(12) 0.70637(8) 0.0388(5) Uani 1 1 d . . . . .
H63 H 0.552006 0.544939 0.673498 0.047 Uiso 1 1 calc R U . . .
C24 C 0.67721(16) 0.88738(11) 0.49184(9) 0.0397(5) Uani 1 1 d . . . . .
C57 C 0.55342(18) 0.55584(12) 0.79435(9) 0.0420(5) Uani 1 1 d . . . . .
C62 C 0.52009(16) 0.54132(12) 0.74594(9) 0.0405(5) Uani 1 1 d . U . . .
C4 C 0.60332(16) 0.67515(11) 0.46548(7) 0.0358(5) Uani 1 1 d . . . . .
H4A H 0.550025 0.685017 0.442713 0.043 Uiso 1 1 calc R U . . .
H4B H 0.657931 0.692511 0.451596 0.043 Uiso 1 1 calc R U . . .
C25 C 0.58638(16) 0.86943(11) 0.49164(9) 0.0402(5) Uani 1 1 d . . . . .
H25 H 0.539885 0.898308 0.483027 0.048 Uiso 1 1 calc R U . . .
C33 C 0.25595(16) 0.66336(12) 0.54758(10) 0.0439(5) Uani 1 1 d D U . . .
C14 C 0.68375(17) 0.58141(13) 0.43720(8) 0.0423(5) Uani 1 1 d . . . . .
H14A H 0.742520 0.600546 0.446257 0.063 Uiso 1 1 calc R U . . .
H14B H 0.664912 0.591236 0.402705 0.063 Uiso 1 1 calc R U . . .
H14C H 0.689051 0.536901 0.441026 0.063 Uiso 1 1 calc R U . . .
C91 C 0.52264(16) 0.71344(12) 0.66347(8) 0.0385(5) Uani 1 1 d . . . . .
C48 C 1.00116(17) 0.73965(13) 0.71409(10) 0.0455(6) Uani 1 1 d D . . . .
C51 C 0.96234(19) 0.73022(14) 0.82421(10) 0.0481(6) Uani 1 1 d D . . . .
C13 C 0.52355(17) 0.57170(13) 0.45894(9) 0.0447(6) Uani 1 1 d . . . . .
H13A H 0.532815 0.527695 0.464303 0.067 Uiso 1 1 calc R U . . .
H13B H 0.502658 0.579023 0.424315 0.067 Uiso 1 1 calc R U . . .
H13C H 0.477913 0.586662 0.480549 0.067 Uiso 1 1 calc R U . . .
C16 C 0.8366(2) 0.47198(14) 0.60192(10) 0.0529(7) Uani 1 1 d . . . . .
H16A H 0.814950 0.452517 0.570714 0.079 Uiso 1 1 calc R U . . .
H16B H 0.867164 0.441409 0.623708 0.079 Uiso 1 1 calc R U . . .
H16C H 0.879359 0.504760 0.595226 0.079 Uiso 1 1 calc R U . . .
N2 N 0.3757(2) 0.80237(16) 0.81246(11) 0.0705(8) Uani 1 1 d . . . . .
C15 C 0.6883(2) 0.44771(13) 0.63497(11) 0.0538(7) Uani 1 1 d . . . . .
H15A H 0.636963 0.464317 0.651622 0.081 Uiso 1 1 calc R U . . .
H15B H 0.717845 0.415488 0.655491 0.081 Uiso 1 1 calc R U . . .
H15C H 0.666607 0.430513 0.602893 0.081 Uiso 1 1 calc R U . . .
C23 C 0.69965(19) 0.95234(13) 0.47481(13) 0.0564(7) Uani 1 1 d D U . . .
C30 C 0.21611(17) 0.78408(15) 0.49322(11) 0.0521(6) Uani 1 1 d D U . . .
C58 C 0.5042(2) 0.53521(16) 0.83913(11) 0.0632(8) Uani 1 1 d D U . . .
C61 C 0.4264(2) 0.51319(18) 0.73385(12) 0.0635(8) Uani 1 1 d D U . . .
C77 C 0.4677(2) 0.88238(15) 0.61155(11) 0.0580(7) Uani 1 1 d . . . . .
H77A H 0.440340 0.880381 0.577168 0.070 Uiso 1 1 calc R U . . .
H77B H 0.504968 0.845191 0.617937 0.070 Uiso 1 1 calc R U . . .
C21 C 0.8622(2) 0.92715(15) 0.49803(16) 0.0669(9) Uani 1 1 d D U . . .
H21A H 0.915261 0.940410 0.519689 0.080 Uiso 0.523(8) 1 calc R U P A 5
H21B H 0.880328 0.929455 0.463599 0.080 Uiso 0.523(8) 1 calc R U P A 5
H21C H 0.861735 0.950018 0.529568 0.080 Uiso 0.477(8) 1 calc R U P A 6
H21D H 0.923749 0.931199 0.486247 0.080 Uiso 0.477(8) 1 calc R U P A 6
C84 C 0.6070(2) 0.99970(14) 0.68104(13) 0.0601(7) Uani 1 1 d . . . . .
H84A H 0.624543 1.024606 0.652707 0.072 Uiso 1 1 calc R U . . .
H84B H 0.659655 0.998206 0.705677 0.072 Uiso 1 1 calc R U . . .
C83 C 0.5294(2) 1.03050(14) 0.70395(14) 0.0610(8) Uani 1 1 d . . . . .
H83A H 0.546591 1.072917 0.713478 0.073 Uiso 1 1 calc R U . . .
H83B H 0.476285 1.032354 0.679641 0.073 Uiso 1 1 calc R U . . .
C78 C 0.5255(3) 0.93807(15) 0.61806(11) 0.0631(8) Uani 1 1 d . . . . .
H78A H 0.562850 0.941920 0.589272 0.076 Uiso 1 1 calc R U . . .
H78B H 0.485910 0.974584 0.618488 0.076 Uiso 1 1 calc R U . . .
C90 C 0.6682(2) 0.90343(16) 0.65476(14) 0.0658(8) Uani 1 1 d . . . . .
H90A H 0.706924 0.929226 0.634813 0.079 Uiso 1 1 calc R U . . .
H90B H 0.651364 0.866437 0.635091 0.079 Uiso 1 1 calc R U . . .
C87 C 0.6531(2) 0.76727(16) 0.78701(11) 0.0608(8) Uani 1 1 d . . . . .
H87A H 0.631305 0.739532 0.759814 0.073 Uiso 1 1 calc R U . . .
H87B H 0.688637 0.742545 0.812093 0.073 Uiso 1 1 calc R U . . .
C38 C 0.8945(2) 0.82107(17) 0.47155(15) 0.0681(9) Uani 1 1 d . U . . .
H38A H 0.866400 0.828324 0.438236 0.102 Uiso 1 1 calc R U . . .
H38B H 0.888979 0.777646 0.479961 0.102 Uiso 1 1 calc R U . . .
H38C H 0.958792 0.832328 0.472554 0.102 Uiso 1 1 calc R U . . .
C37 C 0.8879(2) 0.8453(2) 0.56069(13) 0.0714(10) Uani 1 1 d . U . . .
H37A H 0.953192 0.853701 0.562343 0.107 Uiso 1 1 calc R U . . .
H37B H 0.877926 0.801981 0.567935 0.107 Uiso 1 1 calc R U . . .
H37C H 0.859371 0.870725 0.585037 0.107 Uiso 1 1 calc R U . . .
C88 C 0.7126(2) 0.81449(16) 0.76724(14) 0.0663(9) Uani 1 1 d . . . . .
H88A H 0.733453 0.843015 0.794066 0.080 Uiso 1 1 calc R U . . .
H88B H 0.766581 0.794678 0.754614 0.080 Uiso 1 1 calc R U . . .
C41 C 0.2589(3) 0.6703(3) 0.60432(16) 0.0521(11) Uani 0.752(8) 1 d D U P B 6
H41A H 0.243775 0.712597 0.612716 0.078 Uiso 0.752(8) 1 calc R U P B 6
H41B H 0.319860 0.660492 0.618627 0.078 Uiso 0.752(8) 1 calc R U P B 6
H41C H 0.214909 0.642353 0.617677 0.078 Uiso 0.752(8) 1 calc R U P B 6
C89 C 0.7219(2) 0.88436(18) 0.70102(16) 0.0720(10) Uani 1 1 d . . . . .
H89A H 0.776223 0.861076 0.692688 0.086 Uiso 1 1 calc R U . . .
H89B H 0.742052 0.920884 0.720449 0.086 Uiso 1 1 calc R U . . .
C82 C 0.4392(3) 1.02874(17) 0.77132(17) 0.0785(11) Uani 1 1 d . . . . .
H82A H 0.382193 1.030549 0.749948 0.094 Uiso 1 1 calc R U . . .
H82B H 0.459210 1.071229 0.778745 0.094 Uiso 1 1 calc R U . . .
C31 C 0.1492(3) 0.7484(2) 0.5235(2) 0.0545(11) Uani 0.752(8) 1 d D U P B 6
H31A H 0.154526 0.763757 0.557971 0.065 Uiso 0.752(8) 1 calc R U P B 6
H31B H 0.086739 0.757061 0.509708 0.065 Uiso 0.752(8) 1 calc R U P B 6
C81 C 0.4230(3) 0.9964(2) 0.81814(16) 0.0857(13) Uani 1 1 d . . . . .
H81A H 0.480510 0.992806 0.838934 0.103 Uiso 1 1 calc R U . . .
H81B H 0.379492 1.019943 0.836824 0.103 Uiso 1 1 calc R U . . .
C75 C 0.2616(2) 0.8425(2) 0.67021(14) 0.0755(10) Uani 1 1 d . . . . .
H75A H 0.237902 0.884838 0.667459 0.091 Uiso 1 1 calc R U . . .
H75B H 0.211643 0.814505 0.659071 0.091 Uiso 1 1 calc R U . . .
C74 C 0.3091(2) 0.76738(18) 0.73076(15) 0.0697(9) Uani 1 1 d . . . . .
H74B H 0.367037 0.757086 0.716555 0.084 Uiso 1 1 calc R U . . .
H74A H 0.261227 0.740446 0.715304 0.084 Uiso 1 1 calc R U . . .
C59 C 0.4077(5) 0.5207(4) 0.8289(3) 0.0617(18) Uani 0.622(6) 1 d D U P C 1
H59A H 0.372285 0.559234 0.826213 0.074 Uiso 0.622(6) 1 calc R U P C 1
H59B H 0.385993 0.496624 0.856665 0.074 Uiso 0.622(6) 1 calc R U P C 1
C73 C 0.3174(3) 0.7573(2) 0.78584(16) 0.0768(10) Uani 1 1 d . . . . .
H73A H 0.256269 0.759034 0.798490 0.092 Uiso 1 1 calc R U . . .
H73B H 0.342209 0.715829 0.792729 0.092 Uiso 1 1 calc R U . . .
C76 C 0.3359(2) 0.83584(19) 0.63594(13) 0.0687(9) Uani 1 1 d . . . . .
H76B H 0.366952 0.796062 0.641690 0.082 Uiso 1 1 calc R U . . .
H76A H 0.310340 0.837026 0.601184 0.082 Uiso 1 1 calc R U . . .
C43 C 0.2022(3) 0.8513(2) 0.4990(2) 0.0560(11) Uani 0.752(8) 1 d D U P B 6
H43A H 0.138469 0.861363 0.490396 0.084 Uiso 0.752(8) 1 calc R U P B 6
H43B H 0.240614 0.873503 0.476994 0.084 Uiso 0.752(8) 1 calc R U P B 6
H43C H 0.218410 0.863151 0.533357 0.084 Uiso 0.752(8) 1 calc R U P B 6
C80 C 0.3669(3) 0.9061(2) 0.84987(14) 0.0836(12) Uani 1 1 d . . . . .
H80A H 0.327940 0.931626 0.869883 0.100 Uiso 1 1 calc R U . . .
H80B H 0.423114 0.896331 0.870347 0.100 Uiso 1 1 calc R U . . .
C86 C 0.5181(3) 0.7453(2) 0.82467(14) 0.0786(11) Uani 1 1 d . . . . .
H86A H 0.551895 0.718224 0.848776 0.094 Uiso 1 1 calc R U . . .
H86B H 0.495897 0.720254 0.795875 0.094 Uiso 1 1 calc R U . . .
C67 C 1.0180(7) 0.6829(5) 0.8543(4) 0.056(2) Uani 0.528(13) 1 d D . P D 3
H67A H 1.064586 0.665961 0.834206 0.085 Uiso 0.528(13) 1 calc R U P D 3
H67B H 0.978258 0.649912 0.864249 0.085 Uiso 0.528(13) 1 calc R U P D 3
H67C H 1.047166 0.702437 0.883886 0.085 Uiso 0.528(13) 1 calc R U P D 3
C32 C 0.1635(3) 0.6794(2) 0.5243(2) 0.0577(11) Uani 0.752(8) 1 d D U P B 6
H32A H 0.116445 0.659865 0.543309 0.069 Uiso 0.752(8) 1 calc R U P B 6
H32B H 0.157113 0.663355 0.490101 0.069 Uiso 0.752(8) 1 calc R U P B 6
C39 C 0.6366(7) 1.0006(5) 0.4949(3) 0.0529(17) Uani 0.523(8) 1 d D U P A 5
H39A H 0.640560 0.998823 0.531093 0.079 Uiso 0.523(8) 1 calc R U P A 5
H39B H 0.574047 0.992349 0.482178 0.079 Uiso 0.523(8) 1 calc R U P A 5
H39C H 0.654706 1.041336 0.484140 0.079 Uiso 0.523(8) 1 calc R U P A 5
C49 C 1.0668(5) 0.7561(4) 0.7584(3) 0.0491(18) Uani 0.528(13) 1 d D . P D 3
H49A H 1.102664 0.719335 0.768332 0.059 Uiso 0.528(13) 1 calc R U P D 3
H49B H 1.109468 0.787717 0.747896 0.059 Uiso 0.528(13) 1 calc R U P D 3
C60 C 0.3925(5) 0.4848(4) 0.7816(2) 0.0630(17) Uani 0.622(6) 1 d D U P C 1
H60A H 0.326627 0.477307 0.775803 0.076 Uiso 0.622(6) 1 calc R U P C 1
H60B H 0.422165 0.444460 0.786673 0.076 Uiso 0.622(6) 1 calc R U P C 1
C85 C 0.4403(3) 0.7737(3) 0.84788(14) 0.0898(13) Uani 1 1 d . . . . .
H85A H 0.408832 0.741827 0.866202 0.108 Uiso 1 1 calc R U . . .
H85B H 0.463553 0.804875 0.872099 0.108 Uiso 1 1 calc R U . . .
C42 C 0.2737(3) 0.59458(19) 0.5367(3) 0.0639(15) Uani 0.752(8) 1 d D U P B 6
H42A H 0.326320 0.580391 0.557606 0.096 Uiso 0.752(8) 1 calc R U P B 6
H42B H 0.285606 0.589618 0.501805 0.096 Uiso 0.752(8) 1 calc R U P B 6
H42C H 0.220333 0.570413 0.543874 0.096 Uiso 0.752(8) 1 calc R U P B 6
C79 C 0.3188(3) 0.8488(2) 0.83506(17) 0.0882(13) Uani 1 1 d . . . . .
H79A H 0.293630 0.830648 0.864644 0.106 Uiso 1 1 calc R U . . .
H79B H 0.267268 0.858996 0.811206 0.106 Uiso 1 1 calc R U . . .
C68 C 0.9002(6) 0.7635(5) 0.8606(3) 0.057(2) Uani 0.528(13) 1 d D . P D 3
H68A H 0.937695 0.789138 0.883580 0.085 Uiso 0.528(13) 1 calc R U P D 3
H68B H 0.868280 0.732855 0.879305 0.085 Uiso 0.528(13) 1 calc R U P D 3
H68C H 0.855965 0.789152 0.841613 0.085 Uiso 0.528(13) 1 calc R U P D 3
C65 C 1.0524(6) 0.7059(4) 0.6757(3) 0.055(2) Uani 0.528(13) 1 d D . P D 3
H65A H 1.104823 0.730357 0.667458 0.082 Uiso 0.528(13) 1 calc R U P D 3
H65B H 1.012254 0.699415 0.645850 0.082 Uiso 0.528(13) 1 calc R U P D 3
H65C H 1.073139 0.666268 0.689121 0.082 Uiso 0.528(13) 1 calc R U P D 3
C40 C 0.6951(6) 0.9582(4) 0.4206(3) 0.0614(17) Uani 0.523(8) 1 d D U P A 5
H40A H 0.633671 0.948251 0.407028 0.092 Uiso 0.523(8) 1 calc R U P A 5
H40B H 0.738439 0.929887 0.407110 0.092 Uiso 0.523(8) 1 calc R U P A 5
H40C H 0.710022 1.000268 0.411675 0.092 Uiso 0.523(8) 1 calc R U P A 5
C50 C 1.0208(6) 0.7798(4) 0.8029(2) 0.0509(18) Uani 0.528(13) 1 d D . P D 3
H50A H 0.982436 0.815504 0.793012 0.061 Uiso 0.528(13) 1 calc R U P D 3
H50B H 1.067334 0.793460 0.828585 0.061 Uiso 0.528(13) 1 calc R U P D 3
C66 C 0.9602(5) 0.7987(3) 0.6908(3) 0.0522(18) Uani 0.528(13) 1 d D . P D 3
H66A H 0.927277 0.820762 0.715429 0.078 Uiso 0.528(13) 1 calc R U P D 3
H66B H 0.918407 0.788130 0.662420 0.078 Uiso 0.528(13) 1 calc R U P D 3
H66C H 1.008916 0.824661 0.679785 0.078 Uiso 0.528(13) 1 calc R U P D 3
C44 C 0.1964(3) 0.7678(3) 0.43733(17) 0.0745(16) Uani 0.752(8) 1 d D U P B 6
H44A H 0.210682 0.724611 0.432032 0.112 Uiso 0.752(8) 1 calc R U P B 6
H44B H 0.234018 0.793500 0.417277 0.112 Uiso 0.752(8) 1 calc R U P B 6
H44C H 0.132280 0.775232 0.427641 0.112 Uiso 0.752(8) 1 calc R U P B 6
C71 C 0.5565(4) 0.4739(3) 0.8580(2) 0.0651(16) Uani 0.622(6) 1 d D U P C 1
H71A H 0.619494 0.483903 0.868568 0.098 Uiso 0.622(6) 1 calc R U P C 1
H71B H 0.555338 0.444024 0.830962 0.098 Uiso 0.622(6) 1 calc R U P C 1
H71C H 0.526492 0.456501 0.885906 0.098 Uiso 0.622(6) 1 calc R U P C 1
C22 C 0.7941(4) 0.9714(3) 0.5026(3) 0.0576(16) Uani 0.523(8) 1 d D U P A 5
H22A H 0.814254 1.010665 0.488818 0.069 Uiso 0.523(8) 1 calc R U P A 5
H22B H 0.785329 0.977809 0.538081 0.069 Uiso 0.523(8) 1 calc R U P A 5
C72 C 0.5219(5) 0.5774(3) 0.88521(19) 0.073(2) Uani 0.622(6) 1 d D U P C 1
H72A H 0.494225 0.559229 0.913602 0.110 Uiso 0.622(6) 1 calc R U P C 1
H72B H 0.495246 0.617818 0.878159 0.110 Uiso 0.622(6) 1 calc R U P C 1
H72C H 0.587342 0.581654 0.892847 0.110 Uiso 0.622(6) 1 calc R U P C 1
C70 C 0.3640(3) 0.5728(4) 0.7225(3) 0.086(2) Uani 0.622(6) 1 d D U P C 1
H70A H 0.391667 0.598659 0.698058 0.128 Uiso 0.622(6) 1 calc R U P C 1
H70B H 0.358979 0.596114 0.753093 0.128 Uiso 0.622(6) 1 calc R U P C 1
H70C H 0.303527 0.560016 0.709367 0.128 Uiso 0.622(6) 1 calc R U P C 1
C69 C 0.4244(6) 0.4690(5) 0.6936(3) 0.104(3) Uani 0.622(6) 1 d D U P C 1
H69A H 0.472047 0.438389 0.700463 0.156 Uiso 0.622(6) 1 calc R U P C 1
H69B H 0.434585 0.490205 0.662576 0.156 Uiso 0.622(6) 1 calc R U P C 1
H69C H 0.365173 0.448683 0.690588 0.156 Uiso 0.622(6) 1 calc R U P C 1
C60A C 0.3643(8) 0.5075(7) 0.7734(5) 0.067(3) Uani 0.378(6) 1 d D U P C 2
H60C H 0.322515 0.472597 0.766578 0.080 Uiso 0.378(6) 1 calc R U P C 2
H60D H 0.327776 0.545249 0.775524 0.080 Uiso 0.378(6) 1 calc R U P C 2
C70A C 0.3756(6) 0.5367(5) 0.6846(4) 0.071(3) Uani 0.378(6) 1 d D U P C 2
H70D H 0.408465 0.523448 0.656313 0.107 Uiso 0.378(6) 1 calc R U P C 2
H70E H 0.372501 0.581540 0.685160 0.107 Uiso 0.378(6) 1 calc R U P C 2
H70F H 0.314022 0.519834 0.681610 0.107 Uiso 0.378(6) 1 calc R U P C 2
C69A C 0.4459(8) 0.4425(5) 0.7151(4) 0.068(2) Uani 0.378(6) 1 d D U P C 2
H69D H 0.388336 0.422977 0.703918 0.102 Uiso 0.378(6) 1 calc R U P C 2
H69E H 0.475123 0.418903 0.742524 0.102 Uiso 0.378(6) 1 calc R U P C 2
H69F H 0.485678 0.443730 0.687649 0.102 Uiso 0.378(6) 1 calc R U P C 2
C59A C 0.4191(8) 0.4973(6) 0.8207(5) 0.061(3) Uani 0.378(6) 1 d D U P C 2
H59C H 0.439052 0.454031 0.820200 0.073 Uiso 0.378(6) 1 calc R U P C 2
H59D H 0.376265 0.500298 0.847129 0.073 Uiso 0.378(6) 1 calc R U P C 2
C71A C 0.5504(8) 0.5187(7) 0.8810(3) 0.089(4) Uani 0.378(6) 1 d D U P C 2
H71D H 0.507932 0.506118 0.905286 0.134 Uiso 0.378(6) 1 calc R U P C 2
H71E H 0.586641 0.553353 0.894055 0.134 Uiso 0.378(6) 1 calc R U P C 2
H71F H 0.590504 0.484361 0.874387 0.134 Uiso 0.378(6) 1 calc R U P C 2
C72A C 0.4445(8) 0.6015(5) 0.8497(4) 0.086(4) Uani 0.378(6) 1 d D U P C 2
H72D H 0.391136 0.591435 0.867636 0.129 Uiso 0.378(6) 1 calc R U P C 2
H72E H 0.425180 0.620655 0.818039 0.129 Uiso 0.378(6) 1 calc R U P C 2
H72F H 0.483464 0.629854 0.869532 0.129 Uiso 0.378(6) 1 calc R U P C 2
C50A C 1.0549(6) 0.7495(6) 0.8035(3) 0.065(3) Uani 0.472(13) 1 d D . P D 4
H50C H 1.087528 0.776974 0.827769 0.078 Uiso 0.472(13) 1 calc R U P D 4
H50D H 1.092570 0.712415 0.800318 0.078 Uiso 0.472(13) 1 calc R U P D 4
C68A C 0.9136(8) 0.7853(5) 0.8437(4) 0.064(3) Uani 0.472(13) 1 d D . P D 4
H68D H 0.952483 0.805270 0.869720 0.096 Uiso 0.472(13) 1 calc R U P D 4
H68E H 0.857178 0.771982 0.857349 0.096 Uiso 0.472(13) 1 calc R U P D 4
H68F H 0.899558 0.814347 0.816655 0.096 Uiso 0.472(13) 1 calc R U P D 4
C67A C 0.9879(9) 0.6847(7) 0.8663(4) 0.063(3) Uani 0.472(13) 1 d D . P D 4
H67D H 1.008721 0.646300 0.852235 0.094 Uiso 0.472(13) 1 calc R U P D 4
H67E H 0.934791 0.676777 0.884973 0.094 Uiso 0.472(13) 1 calc R U P D 4
H67F H 1.036526 0.702203 0.888368 0.094 Uiso 0.472(13) 1 calc R U P D 4
C49A C 1.0453(9) 0.7812(5) 0.7545(4) 0.061(2) Uani 0.472(13) 1 d D . P D 4
H49C H 1.105869 0.794096 0.744960 0.073 Uiso 0.472(13) 1 calc R U P D 4
H49D H 1.007873 0.818507 0.757307 0.073 Uiso 0.472(13) 1 calc R U P D 4
C66A C 0.9699(7) 0.7789(5) 0.6691(4) 0.067(2) Uani 0.472(13) 1 d D . P D 4
H66D H 0.916724 0.802951 0.676678 0.100 Uiso 0.472(13) 1 calc R U P D 4
H66E H 0.954156 0.752205 0.640682 0.100 Uiso 0.472(13) 1 calc R U P D 4
H66F H 1.018985 0.806586 0.661103 0.100 Uiso 0.472(13) 1 calc R U P D 4
C65A C 1.0747(7) 0.6962(5) 0.6963(4) 0.064(3) Uani 0.472(13) 1 d D . P D 4
H65D H 1.122611 0.720370 0.682374 0.096 Uiso 0.472(13) 1 calc R U P D 4
H65E H 1.047489 0.668585 0.670911 0.096 Uiso 0.472(13) 1 calc R U P D 4
H65F H 1.100635 0.672128 0.724360 0.096 Uiso 0.472(13) 1 calc R U P D 4
C22A C 0.8011(4) 0.9562(3) 0.4634(2) 0.0480(15) Uani 0.477(8) 1 d D U P A 6
H22C H 0.807868 0.937685 0.430466 0.058 Uiso 0.477(8) 1 calc R U P A 6
H22D H 0.818241 0.999886 0.461332 0.058 Uiso 0.477(8) 1 calc R U P A 6
C40A C 0.6503(7) 0.9559(5) 0.4189(4) 0.083(3) Uani 0.477(8) 1 d D U P A 6
H40D H 0.584354 0.955962 0.420814 0.125 Uiso 0.477(8) 1 calc R U P A 6
H40E H 0.668054 0.920314 0.399803 0.125 Uiso 0.477(8) 1 calc R U P A 6
H40F H 0.668886 0.993512 0.402733 0.125 Uiso 0.477(8) 1 calc R U P A 6
C39A C 0.6654(11) 0.9995(7) 0.5084(6) 0.104(4) Uani 0.477(8) 1 d D U P A 6
H39D H 0.670068 1.040047 0.493333 0.156 Uiso 0.477(8) 1 calc R U P A 6
H39E H 0.701701 0.998582 0.540102 0.156 Uiso 0.477(8) 1 calc R U P A 6
H39F H 0.601885 0.990901 0.513998 0.156 Uiso 0.477(8) 1 calc R U P A 6
H1 H 0.685(3) 0.717(2) 0.6763(10) 0.094(14) Uiso 1 1 d D . . . .
C32A C 0.1629(8) 0.7004(8) 0.5423(7) 0.059(3) Uani 0.248(8) 1 d D U P B 7
H32C H 0.113023 0.670200 0.542908 0.070 Uiso 0.248(8) 1 calc R U P B 7
H32D H 0.160135 0.726257 0.572133 0.070 Uiso 0.248(8) 1 calc R U P B 7
C41A C 0.2733(14) 0.6419(10) 0.6000(5) 0.066(4) Uani 0.248(8) 1 d D U P B 7
H41D H 0.283028 0.677353 0.621886 0.099 Uiso 0.248(8) 1 calc R U P B 7
H41E H 0.327278 0.615727 0.602566 0.099 Uiso 0.248(8) 1 calc R U P B 7
H41F H 0.220889 0.618498 0.609808 0.099 Uiso 0.248(8) 1 calc R U P B 7
C42A C 0.2450(12) 0.6133(8) 0.5081(7) 0.069(4) Uani 0.248(8) 1 d D U P B 7
H42D H 0.300511 0.588746 0.508675 0.104 Uiso 0.248(8) 1 calc R U P B 7
H42E H 0.233823 0.632258 0.475454 0.104 Uiso 0.248(8) 1 calc R U P B 7
H42F H 0.193738 0.586979 0.514919 0.104 Uiso 0.248(8) 1 calc R U P B 7
C31A C 0.1439(10) 0.7393(7) 0.4996(8) 0.064(3) Uani 0.248(8) 1 d D U P B 7
H31C H 0.086212 0.761265 0.503163 0.077 Uiso 0.248(8) 1 calc R U P B 7
H31D H 0.136159 0.713410 0.469563 0.077 Uiso 0.248(8) 1 calc R U P B 7
C44A C 0.2113(9) 0.8196(10) 0.4433(6) 0.083(5) Uani 0.248(8) 1 d D U P B 7
H44D H 0.249146 0.798829 0.420106 0.125 Uiso 0.248(8) 1 calc R U P B 7
H44E H 0.233334 0.861461 0.448942 0.125 Uiso 0.248(8) 1 calc R U P B 7
H44F H 0.148399 0.820689 0.429252 0.125 Uiso 0.248(8) 1 calc R U P B 7
C43A C 0.1902(9) 0.8419(7) 0.5266(8) 0.069(4) Uani 0.248(8) 1 d D U P B 7
H43D H 0.129967 0.857062 0.515133 0.103 Uiso 0.248(8) 1 calc R U P B 7
H43E H 0.235009 0.874542 0.523504 0.103 Uiso 0.248(8) 1 calc R U P B 7
H43F H 0.189980 0.829293 0.561250 0.103 Uiso 0.248(8) 1 calc R U P B 7

loop_
_atom_site_aniso_label
_atom_site_aniso_U_11
_atom_site_aniso_U_22
_atom_site_aniso_U_33
_atom_site_aniso_U_23
_atom_site_aniso_U_13
_atom_site_aniso_U_12
K1 0.0468(3) 0.0478(3) 0.0401(3) -0.0034(2) 0.0049(2) 0.0064(2)
P1 0.0430(3) 0.0352(3) 0.0398(3) -0.0147(2) 0.0113(2) -0.0051(2)
O6 0.0532(11) 0.0482(11) 0.0760(14) -0.0148(10) 0.0073(10) 0.0023(9)
O8 0.0453(10) 0.0620(13) 0.0692(13) -0.0030(10) -0.0013(9) 0.0070(9)
O1 0.0501(10) 0.0563(12) 0.0735(14) -0.0126(10) 0.0160(10) -0.0118(9)
O4 0.0665(13) 0.0593(12) 0.0542(11) -0.0078(10) -0.0048(10) -0.0037(10)
O7 0.0751(14) 0.0816(16) 0.0488(11) 0.0024(11) 0.0024(10) 0.0265(13)
C2 0.0277(9) 0.0298(10) 0.0241(9) -0.0001(7) 0.0025(7) -0.0018(7)
C1 0.0280(9) 0.0288(10) 0.0237(9) -0.0025(7) 0.0030(7) -0.0026(7)
O3 0.0645(13) 0.0773(16) 0.0654(13) -0.0121(12) 0.0134(11) -0.0039(12)
O5 0.0679(14) 0.0850(17) 0.0646(14) -0.0231(12) 0.0208(11) -0.0025(12)
C12 0.0295(9) 0.0300(10) 0.0211(8) -0.0030(7) 0.0033(7) -0.0010(8)
C45 0.0336(10) 0.0363(11) 0.0234(9) -0.0016(8) -0.0019(8) 0.0041(8)
N1 0.0587(13) 0.0400(12) 0.0536(13) -0.0010(10) 0.0070(10) -0.0057(10)
C7 0.0404(11) 0.0294(10) 0.0262(9) -0.0062(8) 0.0036(8) -0.0002(8)
O2 0.0551(12) 0.0751(16) 0.1020(19) -0.0477(14) 0.0271(12) -0.0023(11)
C36 0.0319(10) 0.0361(11) 0.0262(9) -0.0016(8) -0.0014(8) 0.0002(8)
C6 0.0313(9) 0.0346(11) 0.0199(9) -0.0033(7) 0.0026(7) -0.0038(8)
C8 0.0346(10) 0.0297(10) 0.0263(9) -0.0011(8) 0.0034(8) 0.0005(8)
C3 0.0319(10) 0.0336(10) 0.0240(9) 0.0004(8) 0.0005(7) 0.0008(8)
C54 0.0386(11) 0.0358(11) 0.0257(10) -0.0005(8) -0.0001(8) 0.0043(9)
C18 0.0330(10) 0.0369(11) 0.0309(10) 0.0055(8) 0.0032(8) 0.0023(9)
C5 0.0351(10) 0.0397(11) 0.0211(9) -0.0035(8) 0.0018(8) -0.0024(9)
C55 0.0392(11) 0.0347(11) 0.0261(10) 0.0002(8) 0.0023(8) 0.0044(9)
C11 0.0324(10) 0.0345(10) 0.0222(9) -0.0002(8) 0.0008(7) 0.0020(8)
C64 0.0374(11) 0.0361(11) 0.0250(9) 0.0033(8) 0.0029(8) 0.0031(9)
C17 0.0350(10) 0.0336(11) 0.0253(9) 0.0030(8) 0.0025(8) 0.0007(8)
C27 0.0358(11) 0.0394(12) 0.0292(10) 0.0013(8) 0.0000(8) 0.0009(9)
C46 0.0358(10) 0.0415(12) 0.0278(10) -0.0007(9) -0.0001(8) 0.0012(9)
C19 0.0337(10) 0.0382(11) 0.0305(10) 0.0050(9) 0.0044(8) -0.0002(9)
C34 0.0339(10) 0.0417(11) 0.0340(10) -0.0079(9) 0.0003(8) -0.0049(9)
C35 0.0366(11) 0.0355(11) 0.0310(10) -0.0046(8) 0.0016(8) -0.0029(9)
C28 0.0352(11) 0.0429(13) 0.0383(11) 0.0039(10) -0.0018(9) 0.0035(9)
C52 0.0406(11) 0.0413(12) 0.0327(11) -0.0046(9) -0.0072(9) 0.0010(10)
C47 0.0339(10) 0.0398(12) 0.0368(11) -0.0016(9) -0.0034(9) -0.0001(9)
C9 0.0468(12) 0.0312(11) 0.0309(10) 0.0005(8) -0.0008(9) 0.0049(9)
C29 0.0321(10) 0.0469(12) 0.0368(11) -0.0042(9) -0.0029(8) 0.0008(9)
C26 0.0326(10) 0.0396(12) 0.0312(10) 0.0048(9) 0.0004(8) 0.0024(9)
C53 0.0440(12) 0.0434(12) 0.0233(9) -0.0027(8) -0.0030(8) 0.0044(10)
C10 0.0403(11) 0.0370(11) 0.0296(10) 0.0013(9) -0.0025(8) 0.0071(9)
C20 0.0326(11) 0.0434(12) 0.0452(12) 0.0101(10) 0.0041(9) -0.0017(9)
C56 0.0524(13) 0.0422(12) 0.0258(10) -0.0009(9) 0.0076(9) 0.0009(10)
C63 0.0390(11) 0.0475(13) 0.0296(10) 0.0044(9) 0.0006(9) -0.0021(10)
C24 0.0393(11) 0.0390(12) 0.0414(12) 0.0107(10) 0.0058(9) 0.0012(10)
C57 0.0523(13) 0.0404(12) 0.0351(11) 0.0032(9) 0.0161(10) 0.0021(10)
C62 0.0395(11) 0.0427(13) 0.0398(12) 0.0077(10) 0.0062(9) -0.0006(10)
C4 0.0430(11) 0.0423(12) 0.0219(9) 0.0006(8) 0.0013(8) 0.0015(9)
C25 0.0386(11) 0.0394(12) 0.0424(12) 0.0105(10) 0.0021(9) 0.0047(9)
C33 0.0343(11) 0.0386(12) 0.0593(14) -0.0096(10) 0.0058(10) -0.0078(9)
C14 0.0481(13) 0.0540(14) 0.0252(10) -0.0057(9) 0.0054(9) 0.0017(11)
C91 0.0384(11) 0.0436(13) 0.0333(11) -0.0029(9) 0.0017(9) 0.0054(10)
C48 0.0412(12) 0.0499(14) 0.0449(13) -0.0003(11) -0.0012(10) -0.0092(11)
C51 0.0488(13) 0.0551(16) 0.0381(12) -0.0081(11) -0.0122(10) -0.0047(12)
C13 0.0450(13) 0.0566(15) 0.0319(11) -0.0081(10) -0.0015(9) -0.0129(11)
C16 0.0655(17) 0.0473(15) 0.0453(14) -0.0067(11) 0.0009(12) 0.0237(13)
N2 0.0686(17) 0.089(2) 0.0562(15) -0.0025(14) 0.0187(13) 0.0074(15)
C15 0.0737(18) 0.0356(13) 0.0501(15) 0.0077(11) -0.0088(13) -0.0075(13)
C23 0.0435(13) 0.0432(14) 0.0836(19) 0.0253(13) 0.0119(12) 0.0005(11)
C30 0.0343(11) 0.0648(16) 0.0557(15) -0.0003(12) -0.0072(10) 0.0012(11)
C58 0.082(2) 0.0675(19) 0.0436(14) -0.0062(13) 0.0289(14) -0.0229(16)
C61 0.0435(14) 0.091(2) 0.0560(16) 0.0227(16) 0.0019(12) -0.0192(15)
C77 0.0754(19) 0.0549(17) 0.0428(14) -0.0021(12) -0.0017(13) -0.0045(15)
C21 0.0452(14) 0.0466(15) 0.107(3) 0.0177(15) -0.0056(15) -0.0089(11)
C84 0.0665(18) 0.0444(15) 0.0695(19) -0.0023(14) 0.0060(15) -0.0113(14)
C83 0.0630(17) 0.0372(14) 0.082(2) -0.0064(14) -0.0021(15) -0.0032(13)
C78 0.089(2) 0.0525(17) 0.0470(15) 0.0063(13) 0.0015(15) -0.0130(16)
C90 0.0658(19) 0.0542(18) 0.081(2) -0.0023(16) 0.0274(17) -0.0041(15)
C87 0.0612(17) 0.071(2) 0.0480(15) -0.0072(14) -0.0087(13) 0.0234(15)
C38 0.0458(15) 0.071(2) 0.090(2) -0.0068(17) 0.0277(16) 0.0005(14)
C37 0.0532(16) 0.095(3) 0.0627(18) 0.0228(17) -0.0165(14) -0.0250(17)
C88 0.0550(16) 0.0606(19) 0.079(2) -0.0147(16) -0.0229(15) 0.0137(14)
C41 0.045(2) 0.052(3) 0.061(2) 0.0054(18) 0.0199(16) -0.006(2)
C89 0.0438(15) 0.065(2) 0.108(3) -0.0036(19) 0.0097(17) 0.0042(14)
C82 0.067(2) 0.058(2) 0.111(3) -0.033(2) 0.018(2) 0.0047(16)
C31 0.0294(16) 0.057(2) 0.076(3) 0.000(2) -0.0021(19) 0.0009(14)
C81 0.069(2) 0.106(3) 0.084(3) -0.049(2) 0.0150(19) -0.004(2)
C75 0.0582(18) 0.097(3) 0.070(2) -0.016(2) -0.0035(16) -0.0054(18)
C74 0.0535(17) 0.075(2) 0.082(2) -0.0167(18) 0.0179(16) -0.0037(16)
C59 0.055(3) 0.084(5) 0.050(3) 0.008(3) 0.027(2) 0.006(3)
C73 0.0614(19) 0.083(3) 0.089(3) 0.005(2) 0.0218(18) -0.0047(18)
C76 0.0665(19) 0.077(2) 0.0613(19) -0.0186(17) -0.0030(15) -0.0135(17)
C43 0.036(2) 0.059(2) 0.072(3) 0.015(2) -0.004(2) 0.0103(16)
C80 0.076(2) 0.118(3) 0.061(2) -0.025(2) 0.0297(18) 0.003(2)
C86 0.083(2) 0.090(3) 0.062(2) 0.0259(19) -0.0002(18) 0.011(2)
C67 0.055(5) 0.066(4) 0.045(5) -0.004(4) -0.022(4) 0.003(4)
C32 0.0342(16) 0.054(2) 0.084(3) -0.007(2) -0.0035(18) -0.0117(16)
C39 0.068(4) 0.031(3) 0.059(3) 0.009(2) 0.002(3) -0.004(3)
C49 0.041(3) 0.045(4) 0.060(4) -0.001(3) -0.002(3) -0.014(3)
C60 0.048(4) 0.084(5) 0.057(3) 0.009(3) 0.011(3) -0.022(3)
C85 0.100(3) 0.120(4) 0.0511(19) 0.011(2) 0.0142(19) 0.008(3)
C42 0.043(2) 0.0390(18) 0.111(4) -0.022(2) 0.015(2) -0.0137(15)
C79 0.075(2) 0.112(3) 0.082(3) -0.012(2) 0.040(2) 0.000(2)
C68 0.061(4) 0.064(5) 0.043(4) -0.018(3) -0.014(3) 0.000(4)
C65 0.050(4) 0.064(4) 0.053(4) -0.012(4) 0.021(3) -0.020(3)
C40 0.058(4) 0.058(4) 0.072(3) 0.029(3) 0.031(3) 0.011(4)
C50 0.055(4) 0.045(3) 0.051(3) -0.006(3) -0.012(3) -0.011(3)
C66 0.050(3) 0.048(4) 0.059(4) 0.010(3) 0.003(3) -0.008(3)
C44 0.054(2) 0.112(5) 0.054(2) -0.007(2) -0.0186(18) 0.005(3)
C71 0.069(3) 0.078(4) 0.049(3) 0.030(3) 0.010(2) -0.003(3)
C22 0.051(2) 0.042(2) 0.081(4) 0.011(3) 0.011(2) -0.0068(19)
C72 0.090(4) 0.088(4) 0.046(3) -0.016(3) 0.040(3) -0.025(3)
C70 0.040(2) 0.129(6) 0.086(5) 0.046(4) -0.003(3) -0.008(3)
C69 0.096(5) 0.164(8) 0.053(4) -0.023(4) 0.011(4) -0.092(6)
C60A 0.049(5) 0.081(8) 0.072(5) 0.000(5) 0.014(4) -0.014(5)
C70A 0.048(4) 0.092(7) 0.070(5) 0.019(5) -0.014(4) -0.014(4)
C69A 0.072(6) 0.075(5) 0.057(6) -0.009(4) 0.001(5) -0.025(4)
C59A 0.055(5) 0.078(7) 0.054(5) 0.008(5) 0.031(4) -0.002(5)
C71A 0.101(7) 0.124(11) 0.042(4) 0.025(6) 0.009(4) -0.037(7)
C72A 0.109(8) 0.076(6) 0.082(7) -0.012(5) 0.064(6) -0.012(5)
C50A 0.057(4) 0.078(7) 0.057(4) -0.013(4) -0.017(3) -0.014(4)
C68A 0.070(5) 0.060(6) 0.059(6) -0.027(4) -0.021(5) 0.008(5)
C67A 0.066(7) 0.078(5) 0.041(5) -0.015(4) -0.018(4) 0.008(6)
C49A 0.072(6) 0.046(5) 0.062(5) -0.003(4) -0.005(4) -0.020(4)
C66A 0.077(5) 0.061(5) 0.061(5) 0.013(4) -0.004(4) -0.015(4)
C65A 0.059(5) 0.078(6) 0.057(6) -0.004(5) 0.013(4) -0.018(4)
C22A 0.044(2) 0.042(3) 0.059(3) 0.010(2) 0.009(2) -0.010(2)
C40A 0.054(4) 0.092(6) 0.103(4) 0.067(4) 0.002(4) -0.010(5)
C39A 0.116(11) 0.051(5) 0.154(9) 0.003(7) 0.071(8) -0.013(7)
C32A 0.032(3) 0.057(6) 0.087(7) -0.007(4) -0.001(4) -0.009(4)
C41A 0.068(9) 0.064(11) 0.067(5) 0.012(5) 0.011(5) -0.013(8)
C42A 0.064(8) 0.061(7) 0.083(8) -0.026(6) 0.004(7) -0.018(6)
C31A 0.038(4) 0.062(5) 0.090(7) -0.005(5) -0.011(5) -0.005(4)
C44A 0.048(7) 0.111(13) 0.086(6) 0.035(7) -0.026(6) -0.007(7)
C43A 0.033(5) 0.052(6) 0.122(10) -0.004(6) 0.012(8) 0.005(4)

loop_
_atom_type_symbol
_atom_type_description
_atom_type_scat_dispersion_real
_atom_type_scat_dispersion_imag
_atom_type_scat_source
C C 0.0181 0.0091 'International Tables Vol C Tables 4.2.6.8 and 6.1.1.4'
H H 0.0000 0.0000 'International Tables Vol C Tables 4.2.6.8 and 6.1.1.4'
K K 0.3868 1.0657 'International Tables Vol C Tables 4.2.6.8 and 6.1.1.4'
N N 0.0311 0.0180 'International Tables Vol C Tables 4.2.6.8 and 6.1.1.4'
O O 0.0492 0.0322 'International Tables Vol C Tables 4.2.6.8 and 6.1.1.4'
P P 0.2955 0.4335 'International Tables Vol C Tables 4.2.6.8 and 6.1.1.4'

loop_
_exptl_crystal_face_index_h
_exptl_crystal_face_index_k
_exptl_crystal_face_index_l
_exptl_crystal_face_perp_dist
-2 1 2 0.0360
2 -1 -2 0.0360
0 2 -1 0.1005
-1 1 1 0.0554
0 -1 0 0.0895
0 1 0 0.0996
1 0 -1 0.0294
-1 0 1 0.0275
0 -2 -1 0.1191
-1 -2 -1 0.1256
0 1 1 0.1466
0 1 -1 0.0951
0 -1 2 0.0895
-1 0 2 0.0554
1 0 -2 0.0612
-1 2 -2 0.1043
-1 -1 -2 0.1403
0 0 1 0.1160
2 -1 2 0.0852
0 0 -1 0.1158
-1 0 -2 0.1207
1 2 -1 0.0801

loop_
_geom_angle_atom_site_label_1
_geom_angle_atom_site_label_2
_geom_angle_atom_site_label_3
_geom_angle
_geom_angle_site_symmetry_1
_geom_angle_site_symmetry_3
_geom_angle_publ_flag
O6 K1 O3 111.89(7) . . ?
O6 K1 O5 57.82(7) . . ?
O6 K1 N1 58.88(6) . . ?
O6 K1 N2 117.79(8) . . ?
O6 K1 C77 88.78(7) . . ?
O6 K1 C74 136.26(8) . . ?
O6 K1 C76 108.50(9) . . ?
O8 K1 O6 92.85(7) . . ?
O8 K1 O4 109.55(7) . . ?
O8 K1 O7 62.37(7) . . ?
O8 K1 O3 152.65(7) . . ?
O8 K1 O5 131.42(7) . . ?
O8 K1 N1 59.04(7) . . ?
O8 K1 O2 71.77(7) . . ?
O8 K1 N2 123.83(8) . . ?
O8 K1 C77 86.27(8) . . ?
O8 K1 C74 130.75(8) . . ?
O8 K1 C76 118.37(8) . . ?
O4 K1 O6 88.19(7) . . ?
O4 K1 O7 152.43(7) . . ?
O4 K1 O3 61.86(7) . . ?
O4 K1 O5 107.31(8) . . ?
O4 K1 N1 62.53(7) . . ?
O4 K1 N2 116.74(8) . . ?
O4 K1 C77 23.29(8) . . ?
O4 K1 C74 75.28(9) . . ?
O4 K1 C76 23.36(8) . . ?
O7 K1 O6 117.53(8) . . ?
O7 K1 O3 112.07(8) . . ?
O7 K1 O5 95.57(8) . . ?
O7 K1 N1 120.71(8) . . ?
O7 K1 N2 61.80(8) . . ?
O7 K1 C77 138.41(8) . . ?
O7 K1 C74 90.49(10) . . ?
O7 K1 C76 133.95(9) . . ?
O3 K1 C77 82.93(8) . . ?
O3 K1 C74 25.18(8) . . ?
O3 K1 C76 43.94(8) . . ?
O5 K1 O3 74.24(7) . . ?
O5 K1 N1 116.06(7) . . ?
O5 K1 N2 60.41(8) . . ?
O5 K1 C77 126.02(8) . . ?
O5 K1 C74 88.52(8) . . ?
O5 K1 C76 108.03(8) . . ?
N1 K1 O3 123.81(7) . . ?
N1 K1 N2 176.29(8) . . ?
N1 K1 C77 44.86(7) . . ?
N1 K1 C74 135.51(8) . . ?
N1 K1 C76 83.78(8) . . ?
O2 K1 O6 153.10(8) . . ?
O2 K1 O4 76.99(8) . . ?
O2 K1 O7 75.47(8) . . ?
O2 K1 O3 80.90(7) . . ?
O2 K1 O5 148.12(8) . . ?
O2 K1 N1 94.25(8) . . ?
O2 K1 N2 89.04(9) . . ?
O2 K1 C77 68.78(9) . . ?
O2 K1 C74 61.51(8) . . ?
O2 K1 C76 63.51(9) . . ?
N2 K1 O3 55.03(8) . . ?
N2 K1 C77 135.58(9) . . ?
N2 K1 C74 45.25(9) . . ?
N2 K1 C76 96.19(9) . . ?
C77 K1 C76 39.68(8) . . ?
C74 K1 C77 90.66(9) . . ?
C74 K1 C76 52.51(10) . . ?
C1 P1 C91 104.42(10) . . ?
C1 P1 H1 101(2) . . ?
C91 P1 H1 98(2) . . ?
C83 O6 K1 118.19(17) . . ?
C83 O6 C82 111.2(3) . . ?
C82 O6 K1 115.6(2) . . ?
C88 O8 K1 116.8(2) . . ?
C88 O8 C89 114.1(3) . . ?
C89 O8 K1 124.95(19) . . ?
C77 O4 K1 105.82(18) . . ?
C77 O4 C76 110.6(2) . . ?
C76 O4 K1 107.0(2) . . ?
C87 O7 K1 107.50(17) . . ?
C87 O7 C86 110.4(3) . . ?
C86 O7 K1 109.97(19) . . ?
C1 C2 C3 129.08(18) . . ?
C6 C2 C1 121.16(19) . . ?
C6 C2 C3 109.76(17) . . ?
C2 C1 P1 120.42(16) . . ?
C12 C1 P1 122.64(14) . . ?
C12 C1 C2 116.94(18) . . ?
C75 O3 K1 106.11(19) . . ?
C75 O3 C74 113.9(3) . . ?
C74 O3 K1 90.67(18) . . ?
C81 O5 K1 116.4(2) . . ?
C81 O5 C80 112.7(3) . . ?
C80 O5 K1 114.0(2) . . ?
C1 C12 C11 129.65(18) . . ?
C8 C12 C1 120.86(18) . . ?
C8 C12 C11 109.39(18) . . ?
C54 C45 C11 110.02(19) . . ?
C46 C45 C54 119.7(2) . . ?
C46 C45 C11 129.82(19) . . ?
C84 N1 K1 111.82(18) . . ?
C84 N1 C78 111.1(2) . . ?
C78 N1 K1 105.06(17) . . ?
C90 N1 K1 108.02(18) . . ?
C90 N1 C84 111.4(3) . . ?
C90 N1 C78 109.2(3) . . ?
C6 C7 H7 120.6 . . ?
C6 C7 C8 118.86(19) . . ?
C8 C7 H7 120.6 . . ?
C91 O2 K1 167.0(2) . . ?
C27 C36 C3 109.46(19) . . ?
C35 C36 C3 130.5(2) . . ?
C35 C36 C27 119.9(2) . . ?
C2 C6 C5 113.58(18) . . ?
C7 C6 C2 121.05(18) . . ?
C7 C6 C5 125.37(19) . . ?
C12 C8 C9 113.55(18) . . ?
C7 C8 C12 121.05(19) . . ?
C7 C8 C9 125.39(19) . . ?
C2 C3 C4 101.49(17) . . ?
C36 C3 C2 118.12(17) . . ?
C36 C3 C4 109.09(17) . . ?
C17 C3 C2 122.07(17) . . ?
C17 C3 C36 100.65(17) . . ?
C17 C3 C4 104.38(17) . . ?
C45 C54 C55 108.11(19) . . ?
C53 C54 C45 119.7(2) . . ?
C53 C54 C55 132.1(2) . . ?
C17 C18 H18 119.6 . . ?
C17 C18 C19 120.7(2) . . ?
C19 C18 H18 119.6 . . ?
C6 C5 C4 101.11(16) . . ?
C6 C5 C14 111.88(18) . . ?
C6 C5 C13 111.83(18) . . ?
C4 C5 C13 112.6(2) . . ?
C14 C5 C4 110.50(19) . . ?
C14 C5 C13 108.78(19) . . ?
C64 C55 C54 108.72(18) . . ?
C56 C55 C54 131.8(2) . . ?
C56 C55 C64 119.5(2) . . ?
C12 C11 C10 101.89(16) . . ?
C45 C11 C12 122.97(18) . . ?
C45 C11 C64 100.66(16) . . ?
C45 C11 C10 105.66(17) . . ?
C64 C11 C12 115.70(17) . . ?
C64 C11 C10 109.28(18) . . ?
C55 C64 C11 109.73(19) . . ?
C63 C64 C55 120.2(2) . . ?
C63 C64 C11 130.0(2) . . ?
C18 C17 C3 129.0(2) . . ?
C18 C17 C26 120.3(2) . . ?
C26 C17 C3 110.07(19) . . ?
C36 C27 C26 108.10(19) . . ?
C28 C27 C36 119.7(2) . . ?
C28 C27 C26 132.2(2) . . ?
C45 C46 H46 119.4 . . ?
C45 C46 C47 121.2(2) . . ?
C47 C46 H46 119.4 . . ?
C18 C19 C20 117.4(2) . . ?
C18 C19 C24 119.2(2) . . ?
C24 C19 C20 123.3(2) . . ?
C35 C34 C29 119.2(2) . . ?
C35 C34 C33 118.0(2) . . ?
C29 C34 C33 122.9(2) . . ?
C36 C35 C34 120.9(2) . . ?
C36 C35 H35 119.5 . . ?
C34 C35 H35 119.5 . . ?
C27 C28 H28 119.8 . . ?
C27 C28 C29 120.5(2) . . ?
C29 C28 H28 119.8 . . ?
C47 C52 C51 122.6(2) . . ?
C53 C52 C47 119.0(2) . . ?
C53 C52 C51 118.3(2) . . ?
C46 C47 C48 117.7(2) . . ?
C52 C47 C46 119.1(2) . . ?
C52 C47 C48 123.2(2) . . ?
C8 C9 C10 101.62(17) . . ?
C8 C9 C16 112.02(19) . . ?
C8 C9 C15 110.9(2) . . ?
C16 C9 C10 110.4(2) . . ?
C16 C9 C15 108.8(2) . . ?
C15 C9 C10 113.0(2) . . ?
C34 C29 C30 121.5(2) . . ?
C28 C29 C34 119.2(2) . . ?
C28 C29 C30 119.3(2) . . ?
C17 C26 C27 108.3(2) . . ?
C25 C26 C17 119.7(2) . . ?
C25 C26 C27 132.1(2) . . ?
C54 C53 C52 121.2(2) . . ?
C54 C53 H53 119.4 . . ?
C52 C53 H53 119.4 . . ?
C11 C10 H10A 110.0 . . ?
C11 C10 H10B 110.0 . . ?
C9 C10 C11 108.43(17) . . ?
C9 C10 H10A 110.0 . . ?
C9 C10 H10B 110.0 . . ?
H10A C10 H10B 108.4 . . ?
C19 C20 C38 109.3(2) . . ?
C21 C20 C19 111.4(2) . . ?
C21 C20 C38 108.8(3) . . ?
C21 C20 C37 109.3(3) . . ?
C37 C20 C19 109.6(2) . . ?
C37 C20 C38 108.3(3) . . ?
C55 C56 H56 119.7 . . ?
C55 C56 C57 120.6(2) . . ?
C57 C56 H56 119.7 . . ?
C64 C63 H63 119.6 . . ?
C64 C63 C62 120.8(2) . . ?
C62 C63 H63 119.6 . . ?
C19 C24 C23 121.8(2) . . ?
C25 C24 C19 119.1(2) . . ?
C25 C24 C23 119.0(2) . . ?
C56 C57 C62 119.5(2) . . ?
C56 C57 C58 119.1(2) . . ?
C62 C57 C58 121.3(2) . . ?
C63 C62 C61 118.1(2) . . ?
C57 C62 C63 118.9(2) . . ?
C57 C62 C61 122.9(2) . . ?
C3 C4 H4A 110.0 . . ?
C3 C4 H4B 110.0 . . ?
C5 C4 C3 108.55(17) . . ?
C5 C4 H4A 110.0 . . ?
C5 C4 H4B 110.0 . . ?
H4A C4 H4B 108.4 . . ?
C26 C25 C24 120.9(2) . . ?
C26 C25 H25 119.6 . . ?
C24 C25 H25 119.6 . . ?
C34 C33 C41 107.0(3) . . ?
C34 C33 C42 111.6(2) . . ?
C34 C33 C32A 108.3(6) . . ?
C41 C33 C42 106.9(4) . . ?
C32 C33 C34 112.6(3) . . ?
C32 C33 C41 110.8(3) . . ?
C32 C33 C42 107.8(3) . . ?
C41A C33 C34 114.1(8) . . ?
C41A C33 C32A 109.4(10) . . ?
C41A C33 C42A 116.2(11) . . ?
C42A C33 C34 103.6(7) . . ?
C42A C33 C32A 104.5(9) . . ?
C5 C14 H14A 109.5 . . ?
C5 C14 H14B 109.5 . . ?
C5 C14 H14C 109.5 . . ?
H14A C14 H14B 109.5 . . ?
H14A C14 H14C 109.5 . . ?
H14B C14 H14C 109.5 . . ?
O1 C91 P1 121.27(18) . . ?
O1 C91 O2 129.0(2) . . ?
O2 C91 P1 109.74(19) . . ?
C47 C48 C66 107.9(3) . . ?
C47 C48 C65A 109.1(5) . . ?
C49 C48 C47 108.8(4) . . ?
C49 C48 C66 109.5(4) . . ?
C65 C48 C47 112.3(4) . . ?
C65 C48 C49 109.3(5) . . ?
C65 C48 C66 109.0(5) . . ?
C49A C48 C47 112.6(5) . . ?
C49A C48 C66A 109.0(5) . . ?
C49A C48 C65A 108.2(6) . . ?
C66A C48 C47 111.8(4) . . ?
C66A C48 C65A 105.9(6) . . ?
C52 C51 C68 109.8(4) . . ?
C52 C51 C50A 108.8(3) . . ?
C67 C51 C52 110.3(5) . . ?
C67 C51 C68 107.2(5) . . ?
C67 C51 C50 112.6(5) . . ?
C50 C51 C52 110.4(3) . . ?
C50 C51 C68 106.3(5) . . ?
C68A C51 C52 110.5(4) . . ?
C68A C51 C50A 111.0(6) . . ?
C68A C51 C67A 110.6(6) . . ?
C67A C51 C52 110.5(6) . . ?
C67A C51 C50A 105.2(6) . . ?
C5 C13 H13A 109.5 . . ?
C5 C13 H13B 109.5 . . ?
C5 C13 H13C 109.5 . . ?
H13A C13 H13B 109.5 . . ?
H13A C13 H13C 109.5 . . ?
H13B C13 H13C 109.5 . . ?
C9 C16 H16A 109.5 . . ?
C9 C16 H16B 109.5 . . ?
C9 C16 H16C 109.5 . . ?
H16A C16 H16B 109.5 . . ?
H16A C16 H16C 109.5 . . ?
H16B C16 H16C 109.5 . . ?
C73 N2 K1 107.5(2) . . ?
C73 N2 C79 109.4(3) . . ?
C85 N2 K1 106.8(2) . . ?
C85 N2 C73 112.0(4) . . ?
C85 N2 C79 113.0(3) . . ?
C79 N2 K1 107.9(2) . . ?
C9 C15 H15A 109.5 . . ?
C9 C15 H15B 109.5 . . ?
C9 C15 H15C 109.5 . . ?
H15A C15 H15B 109.5 . . ?
H15A C15 H15C 109.5 . . ?
H15B C15 H15C 109.5 . . ?
C24 C23 C22 107.4(3) . . ?
C24 C23 C22A 110.0(3) . . ?
C24 C23 C40A 103.3(4) . . ?
C39 C23 C24 112.3(5) . . ?
C39 C23 C22 100.9(5) . . ?
C40 C23 C24 112.6(4) . . ?
C40 C23 C39 107.9(5) . . ?
C40 C23 C22 115.2(4) . . ?
C22A C23 C40A 100.8(5) . . ?
C39A C23 C24 111.5(7) . . ?
C39A C23 C22A 117.4(7) . . ?
C39A C23 C40A 112.6(8) . . ?
C29 C30 C44 107.2(3) . . ?
C29 C30 C44A 111.6(6) . . ?
C29 C30 C43A 110.0(6) . . ?
C31 C30 C29 109.1(3) . . ?
C31 C30 C44 108.6(3) . . ?
C43 C30 C29 113.8(3) . . ?
C43 C30 C31 110.1(3) . . ?
C43 C30 C44 107.9(4) . . ?
C31A C30 C29 116.1(7) . . ?
C31A C30 C44A 116.4(10) . . ?
C31A C30 C43A 104.7(9) . . ?
C44A C30 C43A 95.7(12) . . ?
C57 C58 C71 104.6(3) . . ?
C57 C58 C72 113.5(3) . . ?
C57 C58 C59A 108.8(6) . . ?
C57 C58 C72A 99.4(4) . . ?
C59 C58 C57 115.1(4) . . ?
C59 C58 C71 108.7(5) . . ?
C59 C58 C72 112.6(4) . . ?
C72 C58 C71 100.8(4) . . ?
C59A C58 C72A 95.0(7) . . ?
C71A C58 C57 120.8(5) . . ?
C71A C58 C59A 118.9(8) . . ?
C71A C58 C72A 108.8(9) . . ?
C62 C61 C60 108.8(3) . . ?
C62 C61 C70 102.3(3) . . ?
C62 C61 C70A 115.0(4) . . ?
C62 C61 C69A 105.4(5) . . ?
C60 C61 C70 105.6(4) . . ?
C69 C61 C62 113.4(4) . . ?
C69 C61 C60 111.7(5) . . ?
C69 C61 C70 114.3(6) . . ?
C60A C61 C62 118.8(6) . . ?
C60A C61 C70A 111.3(7) . . ?
C60A C61 C69A 106.1(7) . . ?
C70A C61 C69A 97.3(7) . . ?
O4 C77 H77A 109.9 . . ?
O4 C77 H77B 109.9 . . ?
O4 C77 C78 108.9(3) . . ?
H77A C77 H77B 108.3 . . ?
C78 C77 H77A 109.9 . . ?
C78 C77 H77B 109.9 . . ?
C20 C21 H21A 106.9 . . ?
C20 C21 H21B 106.9 . . ?
C20 C21 H21C 107.8 . . ?
C20 C21 H21D 107.8 . . ?
H21A C21 H21B 106.7 . . ?
H21C C21 H21D 107.2 . . ?
C22 C21 C20 121.7(3) . . ?
C22 C21 H21A 106.9 . . ?
C22 C21 H21B 106.9 . . ?
C22A C21 C20 117.9(3) . . ?
C22A C21 H21C 107.8 . . ?
C22A C21 H21D 107.8 . . ?
N1 C84 H84A 108.9 . . ?
N1 C84 H84B 108.9 . . ?
N1 C84 C83 113.4(3) . . ?
H84A C84 H84B 107.7 . . ?
C83 C84 H84A 108.9 . . ?
C83 C84 H84B 108.9 . . ?
O6 C83 C84 109.7(3) . . ?
O6 C83 H83A 109.7 . . ?
O6 C83 H83B 109.7 . . ?
C84 C83 H83A 109.7 . . ?
C84 C83 H83B 109.7 . . ?
H83A C83 H83B 108.2 . . ?
N1 C78 C77 113.6(3) . . ?
N1 C78 H78A 108.9 . . ?
N1 C78 H78B 108.9 . . ?
C77 C78 H78A 108.9 . . ?
C77 C78 H78B 108.9 . . ?
H78A C78 H78B 107.7 . . ?
N1 C90 H90A 108.8 . . ?
N1 C90 H90B 108.8 . . ?
N1 C90 C89 113.7(3) . . ?
H90A C90 H90B 107.7 . . ?
C89 C90 H90A 108.8 . . ?
C89 C90 H90B 108.8 . . ?
K1 C87 H87A 84.6 . . ?
K1 C87 H87B 158.7 . . ?
O7 C87 K1 49.66(13) . . ?
O7 C87 H87A 109.1 . . ?
O7 C87 H87B 109.1 . . ?
O7 C87 C88 112.4(3) . . ?
H87A C87 H87B 107.8 . . ?
C88 C87 K1 81.75(17) . . ?
C88 C87 H87A 109.1 . . ?
C88 C87 H87B 109.1 . . ?
C20 C38 H38A 109.5 . . ?
C20 C38 H38B 109.5 . . ?
C20 C38 H38C 109.5 . . ?
H38A C38 H38B 109.5 . . ?
H38A C38 H38C 109.5 . . ?
H38B C38 H38C 109.5 . . ?
C20 C37 H37A 109.5 . . ?
C20 C37 H37B 109.5 . . ?
C20 C37 H37C 109.5 . . ?
H37A C37 H37B 109.5 . . ?
H37A C37 H37C 109.5 . . ?
H37B C37 H37C 109.5 . . ?
O8 C88 C87 110.3(2) . . ?
O8 C88 H88A 109.6 . . ?
O8 C88 H88B 109.6 . . ?
C87 C88 H88A 109.6 . . ?
C87 C88 H88B 109.6 . . ?
H88A C88 H88B 108.1 . . ?
C33 C41 H41A 109.5 . . ?
C33 C41 H41B 109.5 . . ?
C33 C41 H41C 109.5 . . ?
H41A C41 H41B 109.5 . . ?
H41A C41 H41C 109.5 . . ?
H41B C41 H41C 109.5 . . ?
O8 C89 C90 108.0(3) . . ?
O8 C89 H89A 110.1 . . ?
O8 C89 H89B 110.1 . . ?
C90 C89 H89A 110.1 . . ?
C90 C89 H89B 110.1 . . ?
H89A C89 H89B 108.4 . . ?
O6 C82 H82A 109.6 . . ?
O6 C82 H82B 109.6 . . ?
O6 C82 C81 110.2(3) . . ?
H82A C82 H82B 108.1 . . ?
C81 C82 H82A 109.6 . . ?
C81 C82 H82B 109.6 . . ?
C30 C31 H31A 108.6 . . ?
C30 C31 H31B 108.6 . . ?
H31A C31 H31B 107.6 . . ?
C32 C31 C30 114.5(4) . . ?
C32 C31 H31A 108.6 . . ?
C32 C31 H31B 108.6 . . ?
O5 C81 C82 109.3(3) . . ?
O5 C81 H81A 109.8 . . ?
O5 C81 H81B 109.8 . . ?
C82 C81 H81A 109.8 . . ?
C82 C81 H81B 109.8 . . ?
H81A C81 H81B 108.3 . . ?
O3 C75 H75A 108.4 . . ?
O3 C75 H75B 108.4 . . ?
O3 C75 C76 115.4(3) . . ?
H75A C75 H75B 107.5 . . ?
C76 C75 H75A 108.4 . . ?
C76 C75 H75B 108.4 . . ?
O3 C74 H74B 109.8 . . ?
O3 C74 H74A 109.8 . . ?
O3 C74 C73 109.3(3) . . ?
H74B C74 H74A 108.3 . . ?
C73 C74 H74B 109.8 . . ?
C73 C74 H74A 109.8 . . ?
C58 C59 H59A 109.5 . . ?
C58 C59 H59B 109.5 . . ?
C58 C59 C60 110.9(5) . . ?
H59A C59 H59B 108.0 . . ?
C60 C59 H59A 109.5 . . ?
C60 C59 H59B 109.5 . . ?
N2 C73 C74 113.3(3) . . ?
N2 C73 H73A 108.9 . . ?
N2 C73 H73B 108.9 . . ?
C74 C73 H73A 108.9 . . ?
C74 C73 H73B 108.9 . . ?
H73A C73 H73B 107.7 . . ?
O4 C76 C75 108.8(3) . . ?
O4 C76 H76B 109.9 . . ?
O4 C76 H76A 109.9 . . ?
C75 C76 H76B 109.9 . . ?
C75 C76 H76A 109.9 . . ?
H76B C76 H76A 108.3 . . ?
C30 C43 H43A 109.5 . . ?
C30 C43 H43B 109.5 . . ?
C30 C43 H43C 109.5 . . ?
H43A C43 H43B 109.5 . . ?
H43A C43 H43C 109.5 . . ?
H43B C43 H43C 109.5 . . ?
O5 C80 H80A 109.7 . . ?
O5 C80 H80B 109.7 . . ?
O5 C80 C79 109.6(3) . . ?
H80A C80 H80B 108.2 . . ?
C79 C80 H80A 109.7 . . ?
C79 C80 H80B 109.7 . . ?
O7 C86 H86A 109.9 . . ?
O7 C86 H86B 109.9 . . ?
O7 C86 C85 109.0(4) . . ?
H86A C86 H86B 108.3 . . ?
C85 C86 H86A 109.9 . . ?
C85 C86 H86B 109.9 . . ?
C51 C67 H67A 109.5 . . ?
C51 C67 H67B 109.5 . . ?
C51 C67 H67C 109.5 . . ?
H67A C67 H67B 109.5 . . ?
H67A C67 H67C 109.5 . . ?
H67B C67 H67C 109.5 . . ?
C33 C32 C31 111.0(4) . . ?
C33 C32 H32A 109.4 . . ?
C33 C32 H32B 109.4 . . ?
C31 C32 H32A 109.4 . . ?
C31 C32 H32B 109.4 . . ?
H32A C32 H32B 108.0 . . ?
C23 C39 H39A 109.5 . . ?
C23 C39 H39B 109.5 . . ?
C23 C39 H39C 109.5 . . ?
H39A C39 H39B 109.5 . . ?
H39A C39 H39C 109.5 . . ?
H39B C39 H39C 109.5 . . ?
C48 C49 H49A 108.7 . . ?
C48 C49 H49B 108.7 . . ?
H49A C49 H49B 107.6 . . ?
C50 C49 C48 114.1(6) . . ?
C50 C49 H49A 108.7 . . ?
C50 C49 H49B 108.7 . . ?
C61 C60 H60A 107.9 . . ?
C61 C60 H60B 107.9 . . ?
C59 C60 C61 117.7(6) . . ?
C59 C60 H60A 107.9 . . ?
C59 C60 H60B 107.9 . . ?
H60A C60 H60B 107.2 . . ?
N2 C85 C86 113.2(3) . . ?
N2 C85 H85A 108.9 . . ?
N2 C85 H85B 108.9 . . ?
C86 C85 H85A 108.9 . . ?
C86 C85 H85B 108.9 . . ?
H85A C85 H85B 107.7 . . ?
C33 C42 H42A 109.5 . . ?
C33 C42 H42B 109.5 . . ?
C33 C42 H42C 109.5 . . ?
H42A C42 H42B 109.5 . . ?
H42A C42 H42C 109.5 . . ?
H42B C42 H42C 109.5 . . ?
N2 C79 C80 114.6(3) . . ?
N2 C79 H79A 108.6 . . ?
N2 C79 H79B 108.6 . . ?
C80 C79 H79A 108.6 . . ?
C80 C79 H79B 108.6 . . ?
H79A C79 H79B 107.6 . . ?
C51 C68 H68A 109.5 . . ?
C51 C68 H68B 109.5 . . ?
C51 C68 H68C 109.5 . . ?
H68A C68 H68B 109.5 . . ?
H68A C68 H68C 109.5 . . ?
H68B C68 H68C 109.5 . . ?
C48 C65 H65A 109.5 . . ?
C48 C65 H65B 109.5 . . ?
C48 C65 H65C 109.5 . . ?
H65A C65 H65B 109.5 . . ?
H65A C65 H65C 109.5 . . ?
H65B C65 H65C 109.5 . . ?
C23 C40 H40A 109.5 . . ?
C23 C40 H40B 109.5 . . ?
C23 C40 H40C 109.5 . . ?
H40A C40 H40B 109.5 . . ?
H40A C40 H40C 109.5 . . ?
H40B C40 H40C 109.5 . . ?
C51 C50 H50A 109.5 . . ?
C51 C50 H50B 109.5 . . ?
C49 C50 C51 110.9(6) . . ?
C49 C50 H50A 109.5 . . ?
C49 C50 H50B 109.5 . . ?
H50A C50 H50B 108.0 . . ?
C48 C66 H66A 109.5 . . ?
C48 C66 H66B 109.5 . . ?
C48 C66 H66C 109.5 . . ?
H66A C66 H66B 109.5 . . ?
H66A C66 H66C 109.5 . . ?
H66B C66 H66C 109.5 . . ?
C30 C44 H44A 109.5 . . ?
C30 C44 H44B 109.5 . . ?
C30 C44 H44C 109.5 . . ?
H44A C44 H44B 109.5 . . ?
H44A C44 H44C 109.5 . . ?
H44B C44 H44C 109.5 . . ?
C58 C71 H71A 109.5 . . ?
C58 C71 H71B 109.5 . . ?
C58 C71 H71C 109.5 . . ?
H71A C71 H71B 109.5 . . ?
H71A C71 H71C 109.5 . . ?
H71B C71 H71C 109.5 . . ?
C23 C22 H22A 109.0 . . ?
C23 C22 H22B 109.0 . . ?
C21 C22 C23 112.9(4) . . ?
C21 C22 H22A 109.0 . . ?
C21 C22 H22B 109.0 . . ?
H22A C22 H22B 107.8 . . ?
C58 C72 H72A 109.5 . . ?
C58 C72 H72B 109.5 . . ?
C58 C72 H72C 109.5 . . ?
H72A C72 H72B 109.5 . . ?
H72A C72 H72C 109.5 . . ?
H72B C72 H72C 109.5 . . ?
C61 C70 H70A 109.5 . . ?
C61 C70 H70B 109.5 . . ?
C61 C70 H70C 109.5 . . ?
H70A C70 H70B 109.5 . . ?
H70A C70 H70C 109.5 . . ?
H70B C70 H70C 109.5 . . ?
C61 C69 H69A 109.5 . . ?
C61 C69 H69B 109.5 . . ?
C61 C69 H69C 109.5 . . ?
H69A C69 H69B 109.5 . . ?
H69A C69 H69C 109.5 . . ?
H69B C69 H69C 109.5 . . ?
C61 C60A H60C 110.0 . . ?
C61 C60A H60D 110.0 . . ?
C61 C60A C59A 108.2(9) . . ?
H60C C60A H60D 108.4 . . ?
C59A C60A H60C 110.0 . . ?
C59A C60A H60D 110.0 . . ?
C61 C70A H70D 109.5 . . ?
C61 C70A H70E 109.5 . . ?
C61 C70A H70F 109.5 . . ?
H70D C70A H70E 109.5 . . ?
H70D C70A H70F 109.5 . . ?
H70E C70A H70F 109.5 . . ?
C61 C69A H69D 109.5 . . ?
C61 C69A H69E 109.5 . . ?
C61 C69A H69F 109.5 . . ?
H69D C69A H69E 109.5 . . ?
H69D C69A H69F 109.5 . . ?
H69E C69A H69F 109.5 . . ?
C58 C59A H59C 106.0 . . ?
C58 C59A H59D 106.0 . . ?
C60A C59A C58 125.2(11) . . ?
C60A C59A H59C 106.0 . . ?
C60A C59A H59D 106.0 . . ?
H59C C59A H59D 106.3 . . ?
C58 C71A H71D 109.5 . . ?
C58 C71A H71E 109.5 . . ?
C58 C71A H71F 109.5 . . ?
H71D C71A H71E 109.5 . . ?
H71D C71A H71F 109.5 . . ?
H71E C71A H71F 109.5 . . ?
C58 C72A H72D 109.5 . . ?
C58 C72A H72E 109.5 . . ?
C58 C72A H72F 109.5 . . ?
H72D C72A H72E 109.5 . . ?
H72D C72A H72F 109.5 . . ?
H72E C72A H72F 109.5 . . ?
C51 C50A H50C 108.7 . . ?
C51 C50A H50D 108.7 . . ?
H50C C50A H50D 107.6 . . ?
C49A C50A C51 114.2(9) . . ?
C49A C50A H50C 108.7 . . ?
C49A C50A H50D 108.7 . . ?
C51 C68A H68D 109.5 . . ?
C51 C68A H68E 109.5 . . ?
C51 C68A H68F 109.5 . . ?
H68D C68A H68E 109.5 . . ?
H68D C68A H68F 109.5 . . ?
H68E C68A H68F 109.5 . . ?
C51 C67A H67D 109.5 . . ?
C51 C67A H67E 109.5 . . ?
C51 C67A H67F 109.5 . . ?
H67D C67A H67E 109.5 . . ?
H67D C67A H67F 109.5 . . ?
H67E C67A H67F 109.5 . . ?
C48 C49A H49C 109.3 . . ?
C48 C49A H49D 109.3 . . ?
C50A C49A C48 111.6(8) . . ?
C50A C49A H49C 109.3 . . ?
C50A C49A H49D 109.3 . . ?
H49C C49A H49D 108.0 . . ?
C48 C66A H66D 109.5 . . ?
C48 C66A H66E 109.5 . . ?
C48 C66A H66F 109.5 . . ?
H66D C66A H66E 109.5 . . ?
H66D C66A H66F 109.5 . . ?
H66E C66A H66F 109.5 . . ?
C48 C65A H65D 109.5 . . ?
C48 C65A H65E 109.5 . . ?
C48 C65A H65F 109.5 . . ?
H65D C65A H65E 109.5 . . ?
H65D C65A H65F 109.5 . . ?
H65E C65A H65F 109.5 . . ?
C23 C22A H22C 108.5 . . ?
C23 C22A H22D 108.5 . . ?
C21 C22A C23 115.2(4) . . ?
C21 C22A H22C 108.5 . . ?
C21 C22A H22D 108.5 . . ?
H22C C22A H22D 107.5 . . ?
C23 C40A H40D 109.5 . . ?
C23 C40A H40E 109.5 . . ?
C23 C40A H40F 109.5 . . ?
H40D C40A H40E 109.5 . . ?
H40D C40A H40F 109.5 . . ?
H40E C40A H40F 109.5 . . ?
C23 C39A H39D 109.5 . . ?
C23 C39A H39E 109.5 . . ?
C23 C39A H39F 109.5 . . ?
H39D C39A H39E 109.5 . . ?
H39D C39A H39F 109.5 . . ?
H39E C39A H39F 109.5 . . ?
C33 C32A H32C 107.5 . . ?
C33 C32A H32D 107.5 . . ?
H32C C32A H32D 107.0 . . ?
C31A C32A C33 119.2(13) . . ?
C31A C32A H32C 107.5 . . ?
C31A C32A H32D 107.5 . . ?
C33 C41A H41D 109.5 . . ?
C33 C41A H41E 109.5 . . ?
C33 C41A H41F 109.5 . . ?
H41D C41A H41E 109.5 . . ?
H41D C41A H41F 109.5 . . ?
H41E C41A H41F 109.5 . . ?
C33 C42A H42D 109.5 . . ?
C33 C42A H42E 109.5 . . ?
C33 C42A H42F 109.5 . . ?
H42D C42A H42E 109.5 . . ?
H42D C42A H42F 109.5 . . ?
H42E C42A H42F 109.5 . . ?
C30 C31A H31C 109.1 . . ?
C30 C31A H31D 109.1 . . ?
C32A C31A C30 112.5(13) . . ?
C32A C31A H31C 109.1 . . ?
C32A C31A H31D 109.1 . . ?
H31C C31A H31D 107.8 . . ?
C30 C44A H44D 109.5 . . ?
C30 C44A H44E 109.5 . . ?
C30 C44A H44F 109.5 . . ?
H44D C44A H44E 109.5 . . ?
H44D C44A H44F 109.5 . . ?
H44E C44A H44F 109.5 . . ?
C30 C43A H43D 109.5 . . ?
C30 C43A H43E 109.5 . . ?
C30 C43A H43F 109.5 . . ?
H43D C43A H43E 109.5 . . ?
H43D C43A H43F 109.5 . . ?
H43E C43A H43F 109.5 . . ?

loop_
_geom_bond_atom_site_label_1
_geom_bond_atom_site_label_2
_geom_bond_distance
_geom_bond_site_symmetry_2
_geom_bond_publ_flag
K1 O6 2.895(2) . ?
K1 O8 2.738(2) . ?
K1 O4 2.757(2) . ?
K1 O7 2.795(2) . ?
K1 O3 3.033(2) . ?
K1 O5 2.912(2) . ?
K1 N1 3.010(2) . ?
K1 O2 2.741(2) . ?
K1 N2 3.022(3) . ?
K1 C77 3.418(3) . ?
K1 C74 3.370(4) . ?
K1 C76 3.460(3) . ?
P1 C1 1.827(2) . ?
P1 C91 1.906(2) . ?
P1 H1 1.205(19) . ?
O6 C83 1.407(4) . ?
O6 C82 1.424(4) . ?
O8 C88 1.404(4) . ?
O8 C89 1.416(4) . ?
O1 C91 1.225(3) . ?
O4 C77 1.405(4) . ?
O4 C76 1.435(4) . ?
O7 C87 1.423(4) . ?
O7 C86 1.444(5) . ?
C2 C1 1.409(3) . ?
C2 C6 1.399(3) . ?
C2 C3 1.532(3) . ?
C1 C12 1.409(3) . ?
O3 C75 1.418(5) . ?
O3 C74 1.434(5) . ?
O5 C81 1.383(5) . ?
O5 C80 1.412(5) . ?
C12 C8 1.404(3) . ?
C12 C11 1.533(3) . ?
C45 C54 1.404(3) . ?
C45 C11 1.527(3) . ?
C45 C46 1.373(3) . ?
N1 C84 1.466(4) . ?
N1 C78 1.476(4) . ?
N1 C90 1.459(4) . ?
C7 H7 0.9500 . ?
C7 C6 1.379(3) . ?
C7 C8 1.383(3) . ?
O2 C91 1.232(3) . ?
C36 C3 1.530(3) . ?
C36 C27 1.402(3) . ?
C36 C35 1.374(3) . ?
C6 C5 1.523(3) . ?
C8 C9 1.518(3) . ?
C3 C17 1.521(3) . ?
C3 C4 1.582(3) . ?
C54 C55 1.466(3) . ?
C54 C53 1.387(3) . ?
C18 H18 0.9500 . ?
C18 C17 1.375(3) . ?
C18 C19 1.400(3) . ?
C5 C4 1.530(3) . ?
C5 C14 1.530(3) . ?
C5 C13 1.533(3) . ?
C55 C64 1.400(3) . ?
C55 C56 1.390(3) . ?
C11 C64 1.529(3) . ?
C11 C10 1.574(3) . ?
C64 C63 1.375(3) . ?
C17 C26 1.396(3) . ?
C27 C28 1.386(3) . ?
C27 C26 1.475(3) . ?
C46 H46 0.9500 . ?
C46 C47 1.412(3) . ?
C19 C20 1.528(3) . ?
C19 C24 1.408(3) . ?
C34 C35 1.400(3) . ?
C34 C29 1.410(4) . ?
C34 C33 1.531(3) . ?
C35 H35 0.9500 . ?
C28 H28 0.9500 . ?
C28 C29 1.402(3) . ?
C52 C47 1.409(3) . ?
C52 C53 1.397(4) . ?
C52 C51 1.543(3) . ?
C47 C48 1.536(3) . ?
C9 C10 1.533(3) . ?
C9 C16 1.527(3) . ?
C9 C15 1.528(4) . ?
C29 C30 1.542(3) . ?
C26 C25 1.383(3) . ?
C53 H53 0.9500 . ?
C10 H10A 0.9900 . ?
C10 H10B 0.9900 . ?
C20 C21 1.514(4) . ?
C20 C38 1.539(4) . ?
C20 C37 1.521(4) . ?
C56 H56 0.9500 . ?
C56 C57 1.402(4) . ?
C63 H63 0.9500 . ?
C63 C62 1.409(3) . ?
C24 C25 1.399(3) . ?
C24 C23 1.535(3) . ?
C57 C62 1.405(4) . ?
C57 C58 1.526(3) . ?
C62 C61 1.530(4) . ?
C4 H4A 0.9900 . ?
C4 H4B 0.9900 . ?
C25 H25 0.9500 . ?
C33 C41 1.542(5) . ?
C33 C32 1.506(5) . ?
C33 C42 1.556(5) . ?
C33 C32A 1.593(12) . ?
C33 C41A 1.501(13) . ?
C33 C42A 1.529(12) . ?
C14 H14A 0.9800 . ?
C14 H14B 0.9800 . ?
C14 H14C 0.9800 . ?
C48 C49 1.532(7) . ?
C48 C65 1.519(7) . ?
C48 C66 1.540(7) . ?
C48 C49A 1.532(8) . ?
C48 C66A 1.535(8) . ?
C48 C65A 1.545(10) . ?
C51 C67 1.522(9) . ?
C51 C68 1.572(8) . ?
C51 C50 1.524(6) . ?
C51 C50A 1.573(8) . ?
C51 C68A 1.517(9) . ?
C51 C67A 1.538(11) . ?
C13 H13A 0.9800 . ?
C13 H13B 0.9800 . ?
C13 H13C 0.9800 . ?
C16 H16A 0.9800 . ?
C16 H16B 0.9800 . ?
C16 H16C 0.9800 . ?
N2 C73 1.464(5) . ?
N2 C85 1.448(5) . ?
N2 C79 1.477(5) . ?
C15 H15A 0.9800 . ?
C15 H15B 0.9800 . ?
C15 H15C 0.9800 . ?
C23 C39 1.531(8) . ?
C23 C40 1.470(8) . ?
C23 C22 1.594(7) . ?
C23 C22A 1.556(6) . ?
C23 C40A 1.636(9) . ?
C23 C39A 1.487(11) . ?
C30 C31 1.541(5) . ?
C30 C43 1.492(5) . ?
C30 C44 1.562(5) . ?
C30 C31A 1.467(13) . ?
C30 C44A 1.557(13) . ?
C30 C43A 1.614(13) . ?
C58 C59 1.469(8) . ?
C58 C71 1.611(7) . ?
C58 C72 1.559(6) . ?
C58 C59A 1.559(11) . ?
C58 C71A 1.332(10) . ?
C58 C72A 1.729(10) . ?
C61 C60 1.548(6) . ?
C61 C70 1.613(8) . ?
C61 C69 1.455(8) . ?
C61 C60A 1.465(10) . ?
C61 C70A 1.571(9) . ?
C61 C69A 1.657(11) . ?
C77 H77A 0.9900 . ?
C77 H77B 0.9900 . ?
C77 C78 1.490(4) . ?
C21 H21A 0.9900 . ?
C21 H21B 0.9900 . ?
C21 H21C 0.9900 . ?
C21 H21D 0.9900 . ?
C21 C22 1.406(6) . ?
C21 C22A 1.407(7) . ?
C84 H84A 0.9900 . ?
C84 H84B 0.9900 . ?
C84 C83 1.501(5) . ?
C83 H83A 0.9900 . ?
C83 H83B 0.9900 . ?
C78 H78A 0.9900 . ?
C78 H78B 0.9900 . ?
C90 H90A 0.9900 . ?
C90 H90B 0.9900 . ?
C90 C89 1.495(6) . ?
C87 H87A 0.9900 . ?
C87 H87B 0.9900 . ?
C87 C88 1.480(5) . ?
C38 H38A 0.9800 . ?
C38 H38B 0.9800 . ?
C38 H38C 0.9800 . ?
C37 H37A 0.9800 . ?
C37 H37B 0.9800 . ?
C37 H37C 0.9800 . ?
C88 H88A 0.9900 . ?
C88 H88B 0.9900 . ?
C41 H41A 0.9800 . ?
C41 H41B 0.9800 . ?
C41 H41C 0.9800 . ?
C89 H89A 0.9900 . ?
C89 H89B 0.9900 . ?
C82 H82A 0.9900 . ?
C82 H82B 0.9900 . ?
C82 C81 1.486(7) . ?
C31 H31A 0.9900 . ?
C31 H31B 0.9900 . ?
C31 C32 1.521(8) . ?
C81 H81A 0.9900 . ?
C81 H81B 0.9900 . ?
C75 H75A 0.9900 . ?
C75 H75B 0.9900 . ?
C75 C76 1.494(5) . ?
C74 H74B 0.9900 . ?
C74 H74A 0.9900 . ?
C74 C73 1.505(6) . ?
C59 H59A 0.9900 . ?
C59 H59B 0.9900 . ?
C59 C60 1.506(11) . ?
C73 H73A 0.9900 . ?
C73 H73B 0.9900 . ?
C76 H76B 0.9900 . ?
C76 H76A 0.9900 . ?
C43 H43A 0.9800 . ?
C43 H43B 0.9800 . ?
C43 H43C 0.9800 . ?
C80 H80A 0.9900 . ?
C80 H80B 0.9900 . ?
C80 C79 1.481(6) . ?
C86 H86A 0.9900 . ?
C86 H86B 0.9900 . ?
C86 C85 1.485(6) . ?
C67 H67A 0.9800 . ?
C67 H67B 0.9800 . ?
C67 H67C 0.9800 . ?
C32 H32A 0.9900 . ?
C32 H32B 0.9900 . ?
C39 H39A 0.9800 . ?
C39 H39B 0.9800 . ?
C39 H39C 0.9800 . ?
C49 H49A 0.9900 . ?
C49 H49B 0.9900 . ?
C49 C50 1.517(13) . ?
C60 H60A 0.9900 . ?
C60 H60B 0.9900 . ?
C85 H85A 0.9900 . ?
C85 H85B 0.9900 . ?
C42 H42A 0.9800 . ?
C42 H42B 0.9800 . ?
C42 H42C 0.9800 . ?
C79 H79A 0.9900 . ?
C79 H79B 0.9900 . ?
C68 H68A 0.9800 . ?
C68 H68B 0.9800 . ?
C68 H68C 0.9800 . ?
C65 H65A 0.9800 . ?
C65 H65B 0.9800 . ?
C65 H65C 0.9800 . ?
C40 H40A 0.9800 . ?
C40 H40B 0.9800 . ?
C40 H40C 0.9800 . ?
C50 H50A 0.9900 . ?
C50 H50B 0.9900 . ?
C66 H66A 0.9800 . ?
C66 H66B 0.9800 . ?
C66 H66C 0.9800 . ?
C44 H44A 0.9800 . ?
C44 H44B 0.9800 . ?
C44 H44C 0.9800 . ?
C71 H71A 0.9800 . ?
C71 H71B 0.9800 . ?
C71 H71C 0.9800 . ?
C22 H22A 0.9900 . ?
C22 H22B 0.9900 . ?
C72 H72A 0.9800 . ?
C72 H72B 0.9800 . ?
C72 H72C 0.9800 . ?
C70 H70A 0.9800 . ?
C70 H70B 0.9800 . ?
C70 H70C 0.9800 . ?
C69 H69A 0.9800 . ?
C69 H69B 0.9800 . ?
C69 H69C 0.9800 . ?
C60A H60C 0.9900 . ?
C60A H60D 0.9900 . ?
C60A C59A 1.48(2) . ?
C70A H70D 0.9800 . ?
C70A H70E 0.9800 . ?
C70A H70F 0.9800 . ?
C69A H69D 0.9800 . ?
C69A H69E 0.9800 . ?
C69A H69F 0.9800 . ?
C59A H59C 0.9900 . ?
C59A H59D 0.9900 . ?
C71A H71D 0.9800 . ?
C71A H71E 0.9800 . ?
C71A H71F 0.9800 . ?
C72A H72D 0.9800 . ?
C72A H72E 0.9800 . ?
C72A H72F 0.9800 . ?
C50A H50C 0.9900 . ?
C50A H50D 0.9900 . ?
C50A C49A 1.496(16) . ?
C68A H68D 0.9800 . ?
C68A H68E 0.9800 . ?
C68A H68F 0.9800 . ?
C67A H67D 0.9800 . ?
C67A H67E 0.9800 . ?
C67A H67F 0.9800 . ?
C49A H49C 0.9900 . ?
C49A H49D 0.9900 . ?
C66A H66D 0.9800 . ?
C66A H66E 0.9800 . ?
C66A H66F 0.9800 . ?
C65A H65D 0.9800 . ?
C65A H65E 0.9800 . ?
C65A H65F 0.9800 . ?
C22A H22C 0.9900 . ?
C22A H22D 0.9900 . ?
C40A H40D 0.9800 . ?
C40A H40E 0.9800 . ?
C40A H40F 0.9800 . ?
C39A H39D 0.9800 . ?
C39A H39E 0.9800 . ?
C39A H39F 0.9800 . ?
C32A H32C 0.9900 . ?
C32A H32D 0.9900 . ?
C32A C31A 1.45(3) . ?
C41A H41D 0.9800 . ?
C41A H41E 0.9800 . ?
C41A H41F 0.9800 . ?
C42A H42D 0.9800 . ?
C42A H42E 0.9800 . ?
C42A H42F 0.9800 . ?
C31A H31C 0.9900 . ?
C31A H31D 0.9900 . ?
C44A H44D 0.9800 . ?
C44A H44E 0.9800 . ?
C44A H44F 0.9800 . ?
C43A H43D 0.9800 . ?
C43A H43E 0.9800 . ?
C43A H43F 0.9800 . ?

loop_
_geom_torsion_atom_site_label_1
_geom_torsion_atom_site_label_2
_geom_torsion_atom_site_label_3
_geom_torsion_atom_site_label_4
_geom_torsion
_geom_torsion_site_symmetry_1
_geom_torsion_site_symmetry_2
_geom_torsion_site_symmetry_3
_geom_torsion_site_symmetry_4
_geom_torsion_publ_flag
K1 O6 C83 C84 -48.4(3) . . . . ?
K1 O6 C82 C81 47.2(4) . . . . ?
K1 O8 C88 C87 34.3(3) . . . . ?
K1 O8 C89 C90 -38.0(4) . . . . ?
K1 O4 C77 C78 -71.0(3) . . . . ?
K1 O4 C76 C75 68.3(3) . . . . ?
K1 O7 C87 C88 56.3(3) . . . . ?
K1 O7 C86 C85 -62.3(3) . . . . ?
K1 O3 C75 C76 30.9(4) . . . . ?
K1 O3 C74 C73 82.4(2) . . . . ?
K1 O5 C81 C82 48.6(4) . . . . ?
K1 O5 C80 C79 -52.3(4) . . . . ?
K1 N1 C84 C83 -43.1(3) . . . . ?
K1 N1 C78 C77 -31.4(3) . . . . ?
K1 N1 C90 C89 -49.8(3) . . . . ?
K1 O2 C91 P1 38.9(10) . . . . ?
K1 O2 C91 O1 -139.5(8) . . . . ?
K1 N2 C73 C74 -15.7(4) . . . . ?
K1 N2 C85 C86 -40.3(5) . . . . ?
K1 N2 C79 C80 -45.8(4) . . . . ?
K1 C87 C88 O8 -23.4(2) . . . . ?
P1 C1 C12 C8 177.84(15) . . . . ?
P1 C1 C12 C11 1.8(3) . . . . ?
O6 C82 C81 O5 -63.9(4) . . . . ?
O4 C77 C78 N1 73.6(4) . . . . ?
O7 C87 C88 O8 -63.3(3) . . . . ?
O7 C86 C85 N2 73.1(5) . . . . ?
C2 C1 C12 C8 -2.0(3) . . . . ?
C2 C1 C12 C11 -178.00(19) . . . . ?
C2 C6 C5 C4 14.2(2) . . . . ?
C2 C6 C5 C14 131.9(2) . . . . ?
C2 C6 C5 C13 -105.8(2) . . . . ?
C2 C3 C17 C18 39.4(3) . . . . ?
C2 C3 C17 C26 -150.29(19) . . . . ?
C2 C3 C4 C5 22.8(2) . . . . ?
C1 C2 C6 C7 -0.8(3) . . . . ?
C1 C2 C6 C5 179.60(17) . . . . ?
C1 C2 C3 C36 -74.2(3) . . . . ?
C1 C2 C3 C17 51.4(3) . . . . ?
C1 C2 C3 C4 166.7(2) . . . . ?
C1 C12 C8 C7 -0.5(3) . . . . ?
C1 C12 C8 C9 -179.60(19) . . . . ?
C1 C12 C11 C45 -50.5(3) . . . . ?
C1 C12 C11 C64 73.4(3) . . . . ?
C1 C12 C11 C10 -168.2(2) . . . . ?
O3 C75 C76 O4 -70.8(5) . . . . ?
O3 C74 C73 N2 -49.8(4) . . . . ?
O5 C80 C79 N2 69.4(5) . . . . ?
C12 C8 C9 C10 -11.4(2) . . . . ?
C12 C8 C9 C16 -129.3(2) . . . . ?
C12 C8 C9 C15 108.9(2) . . . . ?
C12 C11 C64 C55 -150.80(19) . . . . ?
C12 C11 C64 C63 32.6(3) . . . . ?
C12 C11 C10 C9 -22.6(2) . . . . ?
C45 C54 C55 C64 -0.6(3) . . . . ?
C45 C54 C55 C56 -179.4(2) . . . . ?
C45 C54 C53 C52 2.6(3) . . . . ?
C45 C11 C64 C55 -16.0(2) . . . . ?
C45 C11 C64 C63 167.5(2) . . . . ?
C45 C11 C10 C9 -152.17(18) . . . . ?
C45 C46 C47 C52 2.8(3) . . . . ?
C45 C46 C47 C48 -175.8(2) . . . . ?
N1 C84 C83 O6 61.9(4) . . . . ?
N1 C90 C89 O8 58.9(4) . . . . ?
C7 C6 C5 C4 -165.3(2) . . . . ?
C7 C6 C5 C14 -47.7(3) . . . . ?
C7 C6 C5 C13 74.6(3) . . . . ?
C7 C8 C9 C10 169.5(2) . . . . ?
C7 C8 C9 C16 51.6(3) . . . . ?
C7 C8 C9 C15 -70.1(3) . . . . ?
C36 C3 C17 C18 172.6(2) . . . . ?
C36 C3 C17 C26 -17.1(2) . . . . ?
C36 C3 C4 C5 -102.6(2) . . . . ?
C36 C27 C28 C29 3.6(3) . . . . ?
C36 C27 C26 C17 1.6(2) . . . . ?
C36 C27 C26 C25 -178.5(2) . . . . ?
C6 C2 C1 P1 -177.18(15) . . . . ?
C6 C2 C1 C12 2.6(3) . . . . ?
C6 C2 C3 C36 105.4(2) . . . . ?
C6 C2 C3 C17 -129.0(2) . . . . ?
C6 C2 C3 C4 -13.8(2) . . . . ?
C6 C7 C8 C12 2.4(3) . . . . ?
C6 C7 C8 C9 -178.6(2) . . . . ?
C6 C5 C4 C3 -22.5(2) . . . . ?
C8 C12 C11 C45 133.1(2) . . . . ?
C8 C12 C11 C64 -103.0(2) . . . . ?
C8 C12 C11 C10 15.4(2) . . . . ?
C8 C7 C6 C2 -1.7(3) . . . . ?
C8 C7 C6 C5 177.8(2) . . . . ?
C8 C9 C10 C11 20.9(2) . . . . ?
C3 C2 C1 P1 2.3(3) . . . . ?
C3 C2 C1 C12 -177.83(19) . . . . ?
C3 C2 C6 C7 179.54(18) . . . . ?
C3 C2 C6 C5 0.0(2) . . . . ?
C3 C36 C27 C28 167.9(2) . . . . ?
C3 C36 C27 C26 -12.9(2) . . . . ?
C3 C36 C35 C34 -169.9(2) . . . . ?
C3 C17 C26 C27 10.5(2) . . . . ?
C3 C17 C26 C25 -169.5(2) . . . . ?
C54 C45 C11 C12 146.02(19) . . . . ?
C54 C45 C11 C64 15.6(2) . . . . ?
C54 C45 C11 C10 -98.1(2) . . . . ?
C54 C45 C46 C47 -0.6(3) . . . . ?
C54 C55 C64 C11 11.0(2) . . . . ?
C54 C55 C64 C63 -172.0(2) . . . . ?
C54 C55 C56 C57 176.0(2) . . . . ?
C18 C17 C26 C27 -178.2(2) . . . . ?
C18 C17 C26 C25 1.8(3) . . . . ?
C18 C19 C20 C21 -177.8(3) . . . . ?
C18 C19 C20 C38 62.0(3) . . . . ?
C18 C19 C20 C37 -56.7(3) . . . . ?
C18 C19 C24 C25 2.8(3) . . . . ?
C18 C19 C24 C23 -174.5(2) . . . . ?
C55 C54 C53 C52 -176.1(2) . . . . ?
C55 C64 C63 C62 -5.6(4) . . . . ?
C55 C56 C57 C62 -3.1(4) . . . . ?
C55 C56 C57 C58 173.4(3) . . . . ?
C11 C12 C8 C7 176.25(19) . . . . ?
C11 C12 C8 C9 -2.8(2) . . . . ?
C11 C45 C54 C55 -10.1(2) . . . . ?
C11 C45 C54 C53 171.0(2) . . . . ?
C11 C45 C46 C47 -172.2(2) . . . . ?
C11 C64 C63 C62 170.7(2) . . . . ?
C64 C55 C56 C57 -2.6(4) . . . . ?
C64 C11 C10 C9 100.3(2) . . . . ?
C64 C63 C62 C57 -0.1(4) . . . . ?
C64 C63 C62 C61 178.2(3) . . . . ?
C17 C3 C4 C5 150.49(18) . . . . ?
C17 C18 C19 C20 178.4(2) . . . . ?
C17 C18 C19 C24 -2.0(3) . . . . ?
C17 C26 C25 C24 -0.9(4) . . . . ?
C27 C36 C3 C2 153.53(18) . . . . ?
C27 C36 C3 C17 18.0(2) . . . . ?
C27 C36 C3 C4 -91.4(2) . . . . ?
C27 C36 C35 C34 5.6(3) . . . . ?
C27 C28 C29 C34 3.9(4) . . . . ?
C27 C28 C29 C30 -173.0(2) . . . . ?
C27 C26 C25 C24 179.1(2) . . . . ?
C46 C45 C54 C55 176.8(2) . . . . ?
C46 C45 C54 C53 -2.1(3) . . . . ?
C46 C45 C11 C12 -41.7(3) . . . . ?
C46 C45 C11 C64 -172.2(2) . . . . ?
C46 C45 C11 C10 74.2(3) . . . . ?
C46 C47 C48 C49 -164.1(4) . . . . ?
C46 C47 C48 C65 -43.0(6) . . . . ?
C46 C47 C48 C66 77.2(5) . . . . ?
C46 C47 C48 C49A 170.4(6) . . . . ?
C46 C47 C48 C66A 47.3(6) . . . . ?
C46 C47 C48 C65A -69.4(6) . . . . ?
C19 C18 C17 C3 169.1(2) . . . . ?
C19 C18 C17 C26 -0.3(3) . . . . ?
C19 C20 C21 C22 21.5(6) . . . . ?
C19 C20 C21 C22A -33.1(5) . . . . ?
C19 C24 C25 C26 -1.4(4) . . . . ?
C19 C24 C23 C39 -140.4(4) . . . . ?
C19 C24 C23 C40 97.6(4) . . . . ?
C19 C24 C23 C22 -30.3(4) . . . . ?
C19 C24 C23 C22A 13.9(5) . . . . ?
C19 C24 C23 C40A 120.7(5) . . . . ?
C19 C24 C23 C39A -118.1(8) . . . . ?
C34 C29 C30 C31 24.0(4) . . . . ?
C34 C29 C30 C43 147.4(3) . . . . ?
C34 C29 C30 C44 -93.4(4) . . . . ?
C34 C29 C30 C31A -3.1(10) . . . . ?
C34 C29 C30 C44A -139.6(10) . . . . ?
C34 C29 C30 C43A 115.5(9) . . . . ?
C34 C33 C32 C31 -44.1(6) . . . . ?
C34 C33 C32A C31A 38.4(17) . . . . ?
C35 C36 C3 C2 -30.6(3) . . . . ?
C35 C36 C3 C17 -166.1(2) . . . . ?
C35 C36 C3 C4 84.4(3) . . . . ?
C35 C36 C27 C28 -8.4(3) . . . . ?
C35 C36 C27 C26 170.74(19) . . . . ?
C35 C34 C29 C28 -6.7(3) . . . . ?
C35 C34 C29 C30 170.1(2) . . . . ?
C35 C34 C33 C41 77.7(3) . . . . ?
C35 C34 C33 C32 -160.4(3) . . . . ?
C35 C34 C33 C42 -38.9(4) . . . . ?
C35 C34 C33 C32A 173.7(8) . . . . ?
C35 C34 C33 C41A 51.6(10) . . . . ?
C35 C34 C33 C42A -75.7(9) . . . . ?
C28 C27 C26 C17 -179.4(2) . . . . ?
C28 C27 C26 C25 0.6(4) . . . . ?
C28 C29 C30 C31 -159.1(3) . . . . ?
C28 C29 C30 C43 -35.8(4) . . . . ?
C28 C29 C30 C44 83.5(4) . . . . ?
C28 C29 C30 C31A 173.8(10) . . . . ?
C28 C29 C30 C44A 37.3(10) . . . . ?
C28 C29 C30 C43A -67.7(9) . . . . ?
C52 C47 C48 C49 17.3(5) . . . . ?
C52 C47 C48 C65 138.5(5) . . . . ?
C52 C47 C48 C66 -101.4(5) . . . . ?
C52 C47 C48 C49A -8.1(7) . . . . ?
C52 C47 C48 C66A -131.2(6) . . . . ?
C52 C47 C48 C65A 112.0(6) . . . . ?
C52 C51 C50 C49 -47.1(8) . . . . ?
C52 C51 C50A C49A 47.0(11) . . . . ?
C47 C52 C53 C54 -0.3(4) . . . . ?
C47 C52 C51 C67 -105.7(5) . . . . ?
C47 C52 C51 C68 136.4(5) . . . . ?
C47 C52 C51 C50 19.4(5) . . . . ?
C47 C52 C51 C50A -13.6(6) . . . . ?
C47 C52 C51 C68A 108.5(7) . . . . ?
C47 C52 C51 C67A -128.6(6) . . . . ?
C47 C48 C49 C50 -46.7(8) . . . . ?
C47 C48 C49A C50A 40.3(13) . . . . ?
C29 C34 C35 C36 2.0(3) . . . . ?
C29 C34 C33 C41 -100.5(3) . . . . ?
C29 C34 C33 C32 21.5(4) . . . . ?
C29 C34 C33 C42 142.9(4) . . . . ?
C29 C34 C33 C32A -4.5(8) . . . . ?
C29 C34 C33 C41A -126.6(10) . . . . ?
C29 C34 C33 C42A 106.1(9) . . . . ?
C29 C30 C31 C32 -48.8(5) . . . . ?
C29 C30 C31A C32A 34.3(19) . . . . ?
C26 C27 C28 C29 -175.3(2) . . . . ?
C53 C54 C55 C64 178.1(2) . . . . ?
C53 C54 C55 C56 -0.6(4) . . . . ?
C53 C52 C47 C46 -2.4(3) . . . . ?
C53 C52 C47 C48 176.1(2) . . . . ?
C53 C52 C51 C67 73.3(5) . . . . ?
C53 C52 C51 C68 -44.6(5) . . . . ?
C53 C52 C51 C50 -161.6(5) . . . . ?
C53 C52 C51 C50A 165.4(6) . . . . ?
C53 C52 C51 C68A -72.4(7) . . . . ?
C53 C52 C51 C67A 50.4(6) . . . . ?
C10 C11 C64 C55 95.0(2) . . . . ?
C10 C11 C64 C63 -81.6(3) . . . . ?
C20 C19 C24 C25 -177.6(2) . . . . ?
C20 C19 C24 C23 5.1(4) . . . . ?
C20 C21 C22 C23 -50.0(7) . . . . ?
C20 C21 C22A C23 55.5(6) . . . . ?
C56 C55 C64 C11 -170.1(2) . . . . ?
C56 C55 C64 C63 6.9(3) . . . . ?
C56 C57 C62 C63 4.4(4) . . . . ?
C56 C57 C62 C61 -173.8(3) . . . . ?
C56 C57 C58 C59 161.9(4) . . . . ?
C56 C57 C58 C71 -79.0(4) . . . . ?
C56 C57 C58 C72 29.9(5) . . . . ?
C56 C57 C58 C59A -175.2(6) . . . . ?
C56 C57 C58 C71A -32.5(9) . . . . ?
C56 C57 C58 C72A 86.1(6) . . . . ?
C63 C62 C61 C60 163.0(4) . . . . ?
C63 C62 C61 C70 -85.6(4) . . . . ?
C63 C62 C61 C69 38.0(6) . . . . ?
C63 C62 C61 C60A -171.0(7) . . . . ?
C63 C62 C61 C70A -35.5(7) . . . . ?
C63 C62 C61 C69A 70.3(5) . . . . ?
C24 C19 C20 C21 2.6(4) . . . . ?
C24 C19 C20 C38 -117.6(3) . . . . ?
C24 C19 C20 C37 123.7(3) . . . . ?
C24 C23 C22 C21 51.0(5) . . . . ?
C24 C23 C22A C21 -43.2(6) . . . . ?
C57 C62 C61 C60 -18.7(5) . . . . ?
C57 C62 C61 C70 92.7(4) . . . . ?
C57 C62 C61 C69 -143.7(6) . . . . ?
C57 C62 C61 C60A 7.2(8) . . . . ?
C57 C62 C61 C70A 142.7(6) . . . . ?
C57 C62 C61 C69A -111.4(5) . . . . ?
C57 C58 C59 C60 42.4(8) . . . . ?
C57 C58 C59A C60A -32.3(14) . . . . ?
C62 C57 C58 C59 -21.7(6) . . . . ?
C62 C57 C58 C71 97.4(4) . . . . ?
C62 C57 C58 C72 -153.7(4) . . . . ?
C62 C57 C58 C59A 1.2(7) . . . . ?
C62 C57 C58 C71A 143.9(9) . . . . ?
C62 C57 C58 C72A -97.5(5) . . . . ?
C62 C61 C60 C59 42.3(8) . . . . ?
C62 C61 C60A C59A -31.9(13) . . . . ?
C4 C3 C17 C18 -74.4(3) . . . . ?
C4 C3 C17 C26 95.9(2) . . . . ?
C25 C24 C23 C39 42.3(5) . . . . ?
C25 C24 C23 C40 -79.8(4) . . . . ?
C25 C24 C23 C22 152.3(3) . . . . ?
C25 C24 C23 C22A -163.5(3) . . . . ?
C25 C24 C23 C40A -56.6(5) . . . . ?
C25 C24 C23 C39A 64.6(8) . . . . ?
C33 C34 C35 C36 -176.2(2) . . . . ?
C33 C34 C29 C28 171.4(2) . . . . ?
C33 C34 C29 C30 -11.8(4) . . . . ?
C33 C32A C31A C30 -54(2) . . . . ?
C14 C5 C4 C3 -141.10(18) . . . . ?
C91 P1 C1 C2 91.97(17) . . . . ?
C91 P1 C1 C12 -87.85(18) . . . . ?
C48 C49 C50 C51 65.0(10) . . . . ?
C51 C52 C47 C46 176.6(2) . . . . ?
C51 C52 C47 C48 -4.8(4) . . . . ?
C51 C52 C53 C54 -179.3(2) . . . . ?
C51 C50A C49A C48 -62.4(15) . . . . ?
C13 C5 C4 C3 97.0(2) . . . . ?
C16 C9 C10 C11 139.9(2) . . . . ?
C15 C9 C10 C11 -98.0(2) . . . . ?
C23 C24 C25 C26 176.1(3) . . . . ?
C30 C31 C32 C33 61.4(6) . . . . ?
C58 C57 C62 C63 -172.0(3) . . . . ?
C58 C57 C62 C61 9.8(4) . . . . ?
C58 C59 C60 C61 -56.1(10) . . . . ?
C61 C60A C59A C58 47.5(17) . . . . ?
C77 O4 C76 C75 -176.9(3) . . . . ?
C84 N1 C78 C77 -152.5(3) . . . . ?
C84 N1 C90 C89 73.4(3) . . . . ?
C83 O6 C82 C81 -174.5(3) . . . . ?
C78 N1 C84 C83 73.9(3) . . . . ?
C78 N1 C90 C89 -163.5(3) . . . . ?
C90 N1 C84 C83 -164.1(3) . . . . ?
C90 N1 C78 C77 84.2(3) . . . . ?
C87 O7 C86 C85 179.3(3) . . . . ?
C38 C20 C21 C22 142.1(5) . . . . ?
C38 C20 C21 C22A 87.4(4) . . . . ?
C37 C20 C21 C22 -99.8(5) . . . . ?
C37 C20 C21 C22A -154.5(4) . . . . ?
C88 O8 C89 C90 165.9(3) . . . . ?
C41 C33 C32 C31 75.7(5) . . . . ?
C89 O8 C88 C87 -167.6(3) . . . . ?
C82 O6 C83 C84 174.5(3) . . . . ?
C81 O5 C80 C79 172.2(3) . . . . ?
C75 O3 C74 C73 -169.6(3) . . . . ?
C74 O3 C75 C76 -67.2(4) . . . . ?
C73 N2 C85 C86 77.1(5) . . . . ?
C73 N2 C79 C80 -162.5(4) . . . . ?
C76 O4 C77 C78 173.5(3) . . . . ?
C43 C30 C31 C32 -174.3(4) . . . . ?
C80 O5 C81 C82 -177.0(3) . . . . ?
C86 O7 C87 K1 119.9(3) . . . . ?
C86 O7 C87 C88 176.3(3) . . . . ?
C67 C51 C50 C49 76.7(9) . . . . ?
C39 C23 C22 C21 168.7(6) . . . . ?
C85 N2 C73 C74 -132.6(3) . . . . ?
C85 N2 C79 C80 72.0(5) . . . . ?
C42 C33 C32 C31 -167.7(5) . . . . ?
C79 N2 C73 C74 101.3(4) . . . . ?
C79 N2 C85 C86 -158.8(4) . . . . ?
C68 C51 C50 C49 -166.2(7) . . . . ?
C65 C48 C49 C50 -169.7(8) . . . . ?
C40 C23 C22 C21 -75.4(6) . . . . ?
C66 C48 C49 C50 71.0(9) . . . . ?
C44 C30 C31 C32 67.8(5) . . . . ?
C71 C58 C59 C60 -74.4(8) . . . . ?
C72 C58 C59 C60 174.8(6) . . . . ?
C70 C61 C60 C59 -66.9(8) . . . . ?
C69 C61 C60 C59 168.3(8) . . . . ?
C70A C61 C60A C59A -168.9(10) . . . . ?
C69A C61 C60A C59A 86.4(12) . . . . ?
C71A C58 C59A C60A -175.9(13) . . . . ?
C72A C58 C59A C60A 69.4(13) . . . . ?
C68A C51 C50A C49A -74.8(12) . . . . ?
C67A C51 C50A C49A 165.5(11) . . . . ?
C66A C48 C49A C50A 164.9(12) . . . . ?
C65A C48 C49A C50A -80.4(12) . . . . ?
C40A C23 C22A C21 -151.8(6) . . . . ?
C39A C23 C22A C21 85.6(10) . . . . ?
C41A C33 C32A C31A 163.4(17) . . . . ?
C42A C33 C32A C31A -71.6(19) . . . . ?
C44A C30 C31A C32A 168.7(17) . . . . ?
C43A C30 C31A C32A -87.1(19) . . . . ?

loop_
_exptl_oxdiff_crystal_face_indexfrac_h
_exptl_oxdiff_crystal_face_indexfrac_k
_exptl_oxdiff_crystal_face_indexfrac_l
_exptl_oxdiff_crystal_face_x
_exptl_oxdiff_crystal_face_y
_exptl_oxdiff_crystal_face_z
-1.9993 0.9970 2.0082 -0.0242 0.0361 -0.2375
1.9993 -0.9970 -2.0082 0.0242 -0.0361 0.2375
-0.0018 2.0010 -0.9990 -0.1227 0.0896 0.0079
-1.0000 0.9986 1.0045 -0.0453 0.0286 -0.1243
0.0006 -1.0002 -0.0007 0.0664 -0.0211 0.0111
-0.0006 1.0002 0.0007 -0.0664 0.0211 -0.0111
0.9994 0.0016 -1.0037 -0.0211 -0.0075 0.1132
-0.9994 -0.0016 1.0037 0.0211 0.0075 -0.1132
0.0007 -1.9996 -1.0019 0.1429 0.0053 0.0521
-0.9992 -2.0005 -0.9987 0.1741 0.0602 -0.0310
-0.0001 0.9995 1.0012 -0.0765 -0.0263 -0.0411
-0.0011 1.0008 -0.9997 -0.0563 0.0685 0.0190
0.0017 -1.0015 2.0002 0.0462 -0.1159 -0.0490
-0.9988 -0.0022 2.0042 0.0110 -0.0399 -0.1432
0.9988 0.0022 -2.0042 -0.0110 0.0399 0.1432
-1.0022 2.0008 -1.9962 -0.0815 0.1919 -0.0452
-1.0003 -0.9997 -1.9984 0.1178 0.1287 -0.0120
0.0005 -0.0007 1.0005 -0.0101 -0.0474 -0.0300
2.0014 -0.9997 1.9937 -0.0161 -0.2257 0.1173
-0.0005 0.0007 -1.0005 0.0101 0.0474 0.0300
-1.0009 0.0005 -1.9977 0.0514 0.1498 -0.0231
0.9981 2.0019 -1.0023 -0.1539 0.0347 0.0911

loop_
_smtbx_masks_void_nr
_smtbx_masks_void_average_x
_smtbx_masks_void_average_y
_smtbx_masks_void_average_z
_smtbx_masks_void_volume
_smtbx_masks_void_count_electrons
_smtbx_masks_void_content
1 0.006 0.058 0.910 8.1 1.2 ?
2 0.000 0.500 0.500 283.1 38.7 ?
3 -0.006 0.942 0.090 8.1 1.2 ?
4 0.092 0.884 0.613 9.7 0.0 ?
5 0.138 0.408 0.083 7.3 0.0 ?
6 0.224 0.666 0.849 49.2 0.0 ?
7 0.276 0.166 0.651 49.2 0.0 ?
8 0.500 0.000 0.000 283.1 38.7 ?
9 0.362 0.908 0.417 7.3 0.0 ?
10 0.408 0.384 0.887 9.7 0.0 ?
11 0.494 0.558 0.590 8.1 1.2 ?
12 0.506 0.442 0.410 8.1 1.2 ?
13 0.592 0.616 0.113 9.7 0.0 ?
14 0.637 0.092 0.583 7.3 0.0 ?
15 0.724 0.834 0.349 49.2 0.0 ?
16 0.776 0.334 0.151 49.2 0.0 ?
17 0.863 0.592 0.917 7.3 0.0 ?
18 0.908 0.116 0.387 9.7 0.0 ?
